data_7012532
loop_
_publ_author_name
'Grachova, Elena V.'
'Haukka, Matti'
'Heaton, Brian T.'
'Nordlander, Ebbe'
'Pakkanen, Tapani A.'
'Podkorytov, Ivan S.'
'Tunik, Sergey P.'

_publ_section_title
;
 The structure and dynamic behaviour of disubstituted derivatives of
 [Rh6(CO)16] containing heterobidentate bridging phosphine ligands
;
_journal_issue 12
_journal_name_full 'Dalton Transactions'
_journal_page_first 2468
_journal_paper_doi 10.1039/b211790h
_journal_year 2003
_chemical_formula_sum 'C28 H13 O14 P Rh6'
_chemical_formula_weight 1221.81
_chemical_name_common Rh6(CO)14(PPh2Vin)
_space_group_IT_number 14
_symmetry_cell_setting monoclinic
_symmetry_space_group_name_Hall '-P 2ybc'
_symmetry_space_group_name_H-M 'P 1 21/c 1'
_atom_sites_solution_hydrogens geom
_atom_sites_solution_primary direct
_atom_sites_solution_secondary difmap
_audit_creation_method SHELXL-97
_cell_angle_alpha 90.00
_cell_angle_beta 90.1250(10)
_cell_angle_gamma 90.00
_cell_formula_units_Z 4
_cell_length_a 15.1678(3)
_cell_length_b 10.8998(2)
_cell_length_c 20.6922(5)
_cell_measurement_reflns_used 7656
_cell_measurement_temperature 150(2)
_cell_measurement_theta_max 27.485
_cell_measurement_theta_min 0.998
_cell_volume 3420.95(12)
_computing_cell_refinement 'Denzo/Scalepack (Otwinowski & Minor, 1997)'
_computing_data_collection 'Collect (Nonius BV, 1997-2000)'
_computing_data_reduction 'Denzo/Scalepack (Otwinowski & Minor, 1997)'
_computing_molecular_graphics 'XP in SHELXTL v.5.1 (Bruker Axs, 1998)'
_computing_publication_material SHELXL-97
_computing_structure_refinement 'SHELXL-97 (Sheldrick, 1997)'
_computing_structure_solution 'DIRDIF99 (Beurskens et al., 1999)'
_diffrn_ambient_temperature 150(2)
_diffrn_detector_area_resol_mean 9
_diffrn_measured_fraction_theta_full 0.997
_diffrn_measured_fraction_theta_max 0.997
_diffrn_measurement_device '95mm CCD camera on \k-goniostat'
_diffrn_measurement_device_type KappaCCD
_diffrn_measurement_method CCD
_diffrn_radiation_monochromator 'horizonally mounted graphite crystal'
_diffrn_radiation_source 'fine-focus sealed tube'
_diffrn_radiation_type MoK\a
_diffrn_radiation_wavelength 0.71073
_diffrn_reflns_av_R_equivalents 0.0476
_diffrn_reflns_av_sigmaI/netI 0.0591
_diffrn_reflns_limit_h_max 19
_diffrn_reflns_limit_h_min -19
_diffrn_reflns_limit_k_max 13
_diffrn_reflns_limit_k_min -13
_diffrn_reflns_limit_l_max 22
_diffrn_reflns_limit_l_min -26
_diffrn_reflns_number 28609
_diffrn_reflns_theta_full 27.45
_diffrn_reflns_theta_max 27.45
_diffrn_reflns_theta_min 1.97
_exptl_absorpt_coefficient_mu 2.939
_exptl_absorpt_correction_T_max 0.27606
_exptl_absorpt_correction_T_min 0.22522
_exptl_absorpt_correction_type multi-scan
_exptl_absorpt_process_details 'Xprep in Shelxtl v. 5.1 (Bruker AXS, 1998)'
_exptl_crystal_colour black
_exptl_crystal_density_diffrn 2.372
_exptl_crystal_density_method 'not measured'
_exptl_crystal_description block
_exptl_crystal_F_000 2312
_exptl_crystal_size_max 0.30
_exptl_crystal_size_mid 0.30
_exptl_crystal_size_min 0.10
_refine_diff_density_max 0.770
_refine_diff_density_min -0.883
_refine_diff_density_rms 0.156
_refine_ls_extinction_method none
_refine_ls_goodness_of_fit_ref 1.012
_refine_ls_hydrogen_treatment mixed
_refine_ls_matrix_type full
_refine_ls_number_parameters 454
_refine_ls_number_reflns 7792
_refine_ls_number_restraints 0
_refine_ls_restrained_S_all 1.012
_refine_ls_R_factor_all 0.0543
_refine_ls_R_factor_gt 0.0308
_refine_ls_shift/su_max 0.001
_refine_ls_shift/su_mean 0.000
_refine_ls_structure_factor_coef Fsqd
_refine_ls_weighting_details 'calc w=1/[\s^2^(Fo^2^)+(0.0067P)^2^+0.0000P] where P=(Fo^2^+2Fc^2^)/3'
_refine_ls_weighting_scheme calc
_refine_ls_wR_factor_gt 0.0533
_refine_ls_wR_factor_ref 0.0590
_reflns_number_gt 5759
_reflns_number_total 7792
_reflns_threshold_expression >2sigma(I)
_cod_data_source_file b211790h.txt
_cod_data_source_block structure_3
_cod_original_sg_symbol_H-M 'P 21/c'
_cod_database_code 7012532

loop_
_symmetry_equiv_pos_as_xyz
'x, y, z'
'-x, y+1/2, -z+1/2'
'-x, -y, -z'
'x, -y-1/2, z-1/2'

loop_
_atom_site_label
_atom_site_type_symbol
_atom_site_fract_x
_atom_site_fract_y
_atom_site_fract_z
_atom_site_U_iso_or_equiv
_atom_site_adp_type
_atom_site_occupancy
_atom_site_symmetry_multiplicity
_atom_site_calc_flag
_atom_site_refinement_flags
_atom_site_disorder_assembly
_atom_site_disorder_group
C10 C 0.1470(2) 0.0455(3) 0.0450(2) 0.0246(9) Uani 1 1 d . . .
C120 C 0.3940(2) 0.0279(3) 0.19115(19) 0.0227(9) Uani 1 1 d . . .
C121 C 0.3920(3) 0.1071(3) 0.2439(2) 0.0277(9) Uani 1 1 d . . .
H121 H 0.3414 0.1564 0.2514 0.033 Uiso 1 1 calc R . .
C122 C 0.4634(3) 0.1143(4) 0.2856(2) 0.0351(11) Uani 1 1 d . . .
H122 H 0.4612 0.1666 0.3223 0.042 Uiso 1 1 calc R . .
C123 C 0.5376(3) 0.0453(3) 0.2735(2) 0.0367(11) Uani 1 1 d . . .
H123 H 0.5869 0.0508 0.3018 0.044 Uiso 1 1 calc R . .
C124 C 0.5408(3) -0.0321(4) 0.2205(2) 0.0327(10) Uani 1 1 d . . .
H124 H 0.5925 -0.0787 0.2124 0.039 Uiso 1 1 calc R . .
C20 C 0.2676(2) 0.3288(3) 0.1544(2) 0.0246(9) Uani 1 1 d . . .
C125 C 0.4691(2) -0.0421(3) 0.1794(2) 0.0275(9) Uani 1 1 d . . .
H125 H 0.4711 -0.0961 0.1434 0.033 Uiso 1 1 calc R . .
C126 C 0.2409(2) -0.1228(3) 0.1875(2) 0.0250(9) Uani 1 1 d . . .
C21 C 0.3756(3) 0.2325(3) -0.0299(2) 0.0272(9) Uani 1 1 d . . .
C127 C 0.2912(3) -0.2098(4) 0.2186(3) 0.0498(14) Uani 1 1 d . . .
H127 H 0.3535 -0.2012 0.2199 0.060 Uiso 1 1 calc R . .
C128 C 0.2514(3) -0.3104(4) 0.2481(3) 0.0601(16) Uani 1 1 d . . .
H128 H 0.2869 -0.3708 0.2687 0.072 Uiso 1 1 calc R . .
C129 C 0.1619(3) -0.3228(4) 0.2478(3) 0.0486(14) Uani 1 1 d . . .
H129 H 0.1349 -0.3897 0.2695 0.058 Uiso 1 1 calc R . .
C130 C 0.1115(3) -0.2383(4) 0.2158(2) 0.0395(12) Uani 1 1 d . . .
H130 H 0.0494 -0.2485 0.2137 0.047 Uiso 1 1 calc R . .
C131 C 0.1505(3) -0.1379(3) 0.1865(2) 0.0327(10) Uani 1 1 d . . .
H131 H 0.1146 -0.0786 0.1655 0.039 Uiso 1 1 calc R . .
C30 C 0.1162(3) 0.4074(4) -0.0209(2) 0.0332(10) Uani 1 1 d . . .
C40 C 0.3978(3) 0.4672(4) 0.0590(2) 0.0369(11) Uani 1 1 d . . .
C50 C 0.4538(3) 0.2521(3) 0.1059(2) 0.0317(10) Uani 1 1 d . . .
C60 C 0.1229(3) 0.1559(3) 0.1832(2) 0.0272(9) Uani 1 1 d . . .
C61 C 0.2642(3) 0.0141(4) -0.0748(2) 0.0373(11) Uani 1 1 d . . .
C70 C 0.2101(3) 0.5744(4) 0.0699(2) 0.0434(12) Uani 1 1 d . . .
C71 C 0.2999(3) 0.4892(4) -0.0708(2) 0.0442(12) Uani 1 1 d . . .
C80 C 0.0833(3) 0.4313(3) 0.1304(2) 0.0298(10) Uani 1 1 d . . .
C81 C 0.2244(3) 0.2875(4) -0.1316(2) 0.0397(11) Uani 1 1 d . . .
C90 C -0.0027(3) 0.2184(3) 0.0455(2) 0.0299(10) Uani 1 1 d . . .
C91 C 0.0704(3) 0.1429(4) -0.0752(2) 0.0329(10) Uani 1 1 d . . .
C110 C 0.3217(2) -0.0523(3) 0.0670(2) 0.0219(9) Uani 1 1 d . . .
C111 C 0.3922(3) -0.0165(4) 0.0297(2) 0.0265(9) Uani 1 1 d . . .
O10 O 0.11553(16) -0.0520(2) 0.04615(14) 0.0284(7) Uani 1 1 d . . .
O20 O 0.28295(16) 0.3735(2) 0.20424(14) 0.0279(6) Uani 1 1 d . . .
O21 O 0.43988(17) 0.2250(2) -0.06041(15) 0.0320(7) Uani 1 1 d . . .
O30 O 0.07202(18) 0.4753(3) -0.04881(15) 0.0396(8) Uani 1 1 d . . .
O40 O 0.4291(2) 0.5610(3) 0.05445(19) 0.0603(10) Uani 1 1 d . . .
O50 O 0.52225(18) 0.2301(3) 0.12460(17) 0.0477(9) Uani 1 1 d . . .
O60 O 0.0709(2) 0.1469(3) 0.22242(17) 0.0480(9) Uani 1 1 d . . .
O61 O 0.2540(3) -0.0372(4) -0.12129(19) 0.0712(12) Uani 1 1 d . . .
O70 O 0.2241(3) 0.6757(3) 0.0650(2) 0.0781(13) Uani 1 1 d . . .
O71 O 0.3269(3) 0.5806(3) -0.0874(2) 0.0761(13) Uani 1 1 d . . .
O80 O 0.0299(2) 0.4440(3) 0.16820(17) 0.0444(8) Uani 1 1 d . . .
O81 O 0.2075(2) 0.2581(4) -0.18232(18) 0.0649(11) Uani 1 1 d . . .
O90 O -0.06889(19) 0.2212(3) 0.07012(17) 0.0482(9) Uani 1 1 d . . .
O91 O 0.0510(2) 0.0986(3) -0.12246(16) 0.0525(9) Uani 1 1 d . . .
P P 0.29255(6) 0.00692(8) 0.14561(5) 0.0198(2) Uani 1 1 d . . .
Rh10 Rh 0.346958(19) 0.30897(2) 0.066418(16) 0.02165(8) Uani 1 1 d . . .
Rh20 Rh 0.208088(17) 0.17109(2) 0.117305(15) 0.01647(7) Uani 1 1 d . . .
Rh21 Rh 0.279808(18) 0.10326(2) 0.003351(15) 0.01968(8) Uani 1 1 d . . .
Rh30 Rh 0.178426(19) 0.40564(2) 0.071894(16) 0.02260(8) Uani 1 1 d . . .
Rh31 Rh 0.25222(2) 0.33520(3) -0.045571(16) 0.02516(8) Uani 1 1 d . . .
Rh40 Rh 0.110544(19) 0.21269(3) 0.004772(16) 0.02172(8) Uani 1 1 d . . .
H11A H 0.411(2) -0.071(3) -0.0042(18) 0.017(9) Uiso 1 1 d . . .
H11B H 0.434(2) 0.037(3) 0.0465(18) 0.022(10) Uiso 1 1 d . . .
H110 H 0.296(2) -0.118(3) 0.0534(17) 0.016(10) Uiso 1 1 d . . .

loop_
_atom_site_aniso_label
_atom_site_aniso_U_11
_atom_site_aniso_U_22
_atom_site_aniso_U_33
_atom_site_aniso_U_23
_atom_site_aniso_U_13
_atom_site_aniso_U_12
C10 0.0193(19) 0.032(2) 0.022(2) -0.0031(17) -0.0005(17) -0.0020(17)
C120 0.0202(19) 0.0246(19) 0.023(2) 0.0018(16) -0.0003(17) -0.0020(15)
C121 0.028(2) 0.029(2) 0.027(3) -0.0002(17) -0.0035(19) 0.0072(17)
C122 0.038(2) 0.037(2) 0.030(3) -0.007(2) -0.009(2) -0.0016(19)
C123 0.027(2) 0.039(2) 0.043(3) 0.002(2) -0.013(2) -0.0012(19)
C124 0.025(2) 0.033(2) 0.040(3) 0.004(2) -0.006(2) 0.0055(17)
C20 0.023(2) 0.0221(19) 0.029(3) 0.0018(17) 0.0002(18) -0.0002(16)
C125 0.024(2) 0.027(2) 0.031(3) -0.0008(17) -0.0032(19) 0.0020(16)
C126 0.025(2) 0.0251(19) 0.025(3) 0.0058(17) 0.0038(18) 0.0017(16)
C21 0.028(2) 0.026(2) 0.028(3) 0.0048(17) 0.000(2) -0.0050(17)
C127 0.029(2) 0.052(3) 0.068(4) 0.034(3) 0.004(3) 0.006(2)
C128 0.041(3) 0.063(3) 0.077(5) 0.045(3) 0.011(3) 0.012(2)
C129 0.042(3) 0.045(3) 0.058(4) 0.029(2) 0.014(3) -0.004(2)
C130 0.031(2) 0.043(2) 0.045(3) 0.014(2) 0.005(2) -0.007(2)
C131 0.031(2) 0.032(2) 0.036(3) 0.0096(19) -0.002(2) -0.0015(18)
C30 0.032(2) 0.035(2) 0.033(3) 0.005(2) 0.002(2) 0.0029(19)
C40 0.035(2) 0.041(3) 0.034(3) -0.001(2) 0.002(2) -0.010(2)
C50 0.024(2) 0.032(2) 0.039(3) 0.0014(19) 0.002(2) -0.0107(18)
C60 0.027(2) 0.025(2) 0.030(3) 0.0019(18) 0.000(2) 0.0033(17)
C61 0.033(2) 0.042(2) 0.037(3) -0.008(2) 0.007(2) -0.0049(19)
C70 0.053(3) 0.031(2) 0.046(3) -0.004(2) 0.012(2) -0.005(2)
C71 0.052(3) 0.040(3) 0.041(3) 0.007(2) 0.007(2) -0.008(2)
C80 0.032(2) 0.024(2) 0.033(3) 0.0046(18) -0.005(2) 0.0001(17)
C81 0.038(3) 0.049(3) 0.031(3) 0.006(2) 0.005(2) -0.010(2)
C90 0.028(2) 0.030(2) 0.031(3) -0.0044(18) -0.004(2) -0.0027(17)
C91 0.020(2) 0.050(3) 0.029(3) 0.000(2) 0.000(2) -0.0061(18)
C110 0.025(2) 0.0129(18) 0.028(3) -0.0036(16) -0.0011(18) 0.0002(16)
C111 0.021(2) 0.026(2) 0.033(3) -0.0007(19) 0.005(2) 0.0018(17)
O10 0.0246(14) 0.0266(14) 0.0339(19) -0.0021(12) 0.0011(13) -0.0097(12)
O20 0.0281(15) 0.0267(14) 0.0288(19) -0.0076(12) -0.0035(13) -0.0042(11)
O21 0.0238(15) 0.0391(16) 0.0331(19) 0.0001(13) 0.0112(14) -0.0072(12)
O30 0.0383(17) 0.0437(17) 0.037(2) 0.0136(15) -0.0018(15) 0.0083(14)
O40 0.075(3) 0.0374(18) 0.069(3) 0.0013(17) 0.000(2) -0.0306(18)
O50 0.0217(16) 0.0534(19) 0.068(3) 0.0152(17) -0.0093(16) -0.0069(14)
O60 0.0448(19) 0.0544(19) 0.045(2) 0.0079(17) 0.0264(18) 0.0056(15)
O61 0.077(3) 0.097(3) 0.040(3) -0.043(2) 0.000(2) -0.007(2)
O70 0.120(3) 0.0232(17) 0.091(4) -0.0003(18) 0.030(3) -0.020(2)
O71 0.101(3) 0.049(2) 0.078(3) 0.025(2) 0.007(3) -0.029(2)
O80 0.0375(18) 0.0539(19) 0.042(2) -0.0018(16) 0.0089(17) 0.0109(15)
O81 0.065(2) 0.108(3) 0.022(2) -0.006(2) 0.0049(19) -0.022(2)
O90 0.0274(17) 0.060(2) 0.057(3) -0.0185(17) 0.0114(17) -0.0062(14)
O91 0.0342(18) 0.093(3) 0.031(2) -0.0156(19) -0.0062(16) -0.0132(17)
P 0.0172(5) 0.0200(5) 0.0222(6) 0.0012(4) 0.0011(4) 0.0003(4)
Rh10 0.01885(15) 0.02168(15) 0.0244(2) -0.00087(13) 0.00115(13) -0.00592(12)
Rh20 0.01512(14) 0.01714(14) 0.01716(18) -0.00028(11) 0.00068(12) -0.00084(11)
Rh21 0.01855(15) 0.02212(15) 0.01836(19) -0.00245(12) 0.00243(13) -0.00314(11)
Rh30 0.02436(16) 0.01763(15) 0.0258(2) 0.00159(12) 0.00126(14) 0.00021(12)
Rh31 0.02590(17) 0.02853(16) 0.0211(2) 0.00560(13) 0.00260(14) -0.00350(13)
Rh40 0.01749(15) 0.02813(16) 0.01953(19) 0.00088(13) -0.00191(13) -0.00192(12)

loop_
_atom_type_symbol
_atom_type_description
_atom_type_scat_dispersion_real
_atom_type_scat_dispersion_imag
_atom_type_scat_source
C C 0.0033 0.0016 'International Tables Vol C Tables 4.2.6.8 and 6.1.1.4'
H H 0.0000 0.0000 'International Tables Vol C Tables 4.2.6.8 and 6.1.1.4'
O O 0.0106 0.0060 'International Tables Vol C Tables 4.2.6.8 and 6.1.1.4'
P P 0.1023 0.0942 'International Tables Vol C Tables 4.2.6.8 and 6.1.1.4'
Rh Rh -1.1178 0.9187 'International Tables Vol C Tables 4.2.6.8 and 6.1.1.4'

loop_
_geom_angle_atom_site_label_1
_geom_angle_atom_site_label_2
_geom_angle_atom_site_label_3
_geom_angle
_geom_angle_site_symmetry_1
_geom_angle_site_symmetry_3
_geom_angle_publ_flag
O10 C10 Rh40 134.4(3) . . ?
O10 C10 Rh20 135.7(3) . . ?
Rh40 C10 Rh20 80.78(13) . . ?
O10 C10 Rh21 128.4(3) . . ?
Rh40 C10 Rh21 80.84(13) . . ?
Rh20 C10 Rh21 73.59(11) . . ?
C125 C120 C121 119.7(3) . . ?
C125 C120 P 122.2(3) . . ?
C121 C120 P 117.7(3) . . ?
C122 C121 C120 120.3(4) . . ?
C122 C121 H121 119.8 . . ?
C120 C121 H121 119.8 . . ?
C123 C122 C121 119.6(4) . . ?
C123 C122 H122 120.2 . . ?
C121 C122 H122 120.2 . . ?
C122 C123 C124 120.4(4) . . ?
C122 C123 H123 119.8 . . ?
C124 C123 H123 119.8 . . ?
C125 C124 C123 120.4(4) . . ?
C125 C124 H124 119.8 . . ?
C123 C124 H124 119.8 . . ?
O20 C20 Rh20 139.2(3) . . ?
O20 C20 Rh10 131.8(3) . . ?
Rh20 C20 Rh10 81.44(15) . . ?
O20 C20 Rh30 127.8(3) . . ?
Rh20 C20 Rh30 77.10(13) . . ?
Rh10 C20 Rh30 75.29(14) . . ?
C124 C125 C120 119.4(4) . . ?
C124 C125 H125 120.3 . . ?
C120 C125 H125 120.3 . . ?
C127 C126 C131 118.3(4) . . ?
C127 C126 P 121.0(3) . . ?
C131 C126 P 120.7(3) . . ?
O21 C21 Rh21 134.2(3) . . ?
O21 C21 Rh31 131.8(3) . . ?
Rh21 C21 Rh31 78.76(13) . . ?
O21 C21 Rh10 133.1(3) . . ?
Rh21 C21 Rh10 79.82(15) . . ?
Rh31 C21 Rh10 76.85(14) . . ?
C126 C127 C128 120.5(4) . . ?
C126 C127 H127 119.8 . . ?
C128 C127 H127 119.8 . . ?
C129 C128 C127 120.5(4) . . ?
C129 C128 H128 119.8 . . ?
C127 C128 H128 119.8 . . ?
C128 C129 C130 119.4(4) . . ?
C128 C129 H129 120.3 . . ?
C130 C129 H129 120.3 . . ?
C129 C130 C131 120.4(4) . . ?
C129 C130 H130 119.8 . . ?
C131 C130 H130 119.8 . . ?
C126 C131 C130 120.9(4) . . ?
C126 C131 H131 119.6 . . ?
C130 C131 H131 119.6 . . ?
O30 C30 Rh30 135.3(3) . . ?
O30 C30 Rh40 136.1(3) . . ?
Rh30 C30 Rh40 77.92(14) . . ?
O30 C30 Rh31 129.7(4) . . ?
Rh30 C30 Rh31 78.40(14) . . ?
Rh40 C30 Rh31 75.79(13) . . ?
O40 C40 Rh10 179.2(4) . . ?
O50 C50 Rh10 171.0(4) . . ?
O60 C60 Rh20 179.3(4) . . ?
O61 C61 Rh21 178.9(5) . . ?
O70 C70 Rh30 174.6(5) . . ?
O71 C71 Rh31 178.1(5) . . ?
O80 C80 Rh30 175.8(4) . . ?
O81 C81 Rh31 179.3(4) . . ?
O90 C90 Rh40 179.1(4) . . ?
O91 C91 Rh40 176.3(4) . . ?
C111 C110 P 126.6(3) . . ?
C111 C110 Rh21 71.0(2) . . ?
P C110 Rh21 100.90(15) . . ?
C111 C110 H110 114(2) . . ?
P C110 H110 119(2) . . ?
Rh21 C110 H110 108(2) . . ?
C110 C111 Rh21 73.0(2) . . ?
C110 C111 H11A 118(2) . . ?
Rh21 C111 H11A 114(2) . . ?
C110 C111 H11B 120(2) . . ?
Rh21 C111 H11B 104(2) . . ?
H11A C111 H11B 117(3) . . ?
C110 P C120 107.66(18) . . ?
C110 P C126 104.80(18) . . ?
C120 P C126 102.36(17) . . ?
C110 P Rh20 100.85(12) . . ?
C120 P Rh20 120.67(12) . . ?
C126 P Rh20 119.10(12) . . ?
C40 Rh10 C50 89.15(17) . . ?
C40 Rh10 C20 101.63(17) . . ?
C50 Rh10 C20 98.21(17) . . ?
C40 Rh10 C21 100.94(17) . . ?
C50 Rh10 C21 95.47(17) . . ?
C20 Rh10 C21 153.69(14) . . ?
C40 Rh10 Rh31 92.81(14) . . ?
C50 Rh10 Rh31 146.74(14) . . ?
C20 Rh10 Rh31 113.81(10) . . ?
C21 Rh10 Rh31 51.57(10) . . ?
C40 Rh10 Rh30 91.88(13) . . ?
C50 Rh10 Rh30 152.37(14) . . ?
C20 Rh10 Rh30 54.58(10) . . ?
C21 Rh10 Rh30 111.39(10) . . ?
Rh31 Rh10 Rh30 60.789(12) . . ?
C40 Rh10 Rh21 147.41(14) . . ?
C50 Rh10 Rh21 104.33(12) . . ?
C20 Rh10 Rh21 105.49(10) . . ?
C21 Rh10 Rh21 49.05(10) . . ?
Rh31 Rh10 Rh21 59.809(10) . . ?
Rh30 Rh10 Rh21 89.360(12) . . ?
C40 Rh10 Rh20 145.76(14) . . ?
C50 Rh10 Rh20 107.62(12) . . ?
C20 Rh10 Rh20 47.59(9) . . ?
C21 Rh10 Rh20 106.69(10) . . ?
Rh31 Rh10 Rh20 88.880(12) . . ?
Rh30 Rh10 Rh20 59.498(10) . . ?
Rh21 Rh10 Rh20 57.910(10) . . ?
C60 Rh20 C20 95.89(16) . . ?
C60 Rh20 C10 98.42(16) . . ?
C20 Rh20 C10 158.74(15) . . ?
C60 Rh20 P 97.52(11) . . ?
C20 Rh20 P 108.07(10) . . ?
C10 Rh20 P 85.58(10) . . ?
C60 Rh20 Rh21 152.09(12) . . ?
C20 Rh20 Rh21 111.84(12) . . ?
C10 Rh20 Rh21 54.11(10) . . ?
P Rh20 Rh21 77.41(3) . . ?
C60 Rh20 Rh30 102.47(11) . . ?
C20 Rh20 Rh30 55.42(10) . . ?
C10 Rh20 Rh30 105.85(10) . . ?
P Rh20 Rh30 155.06(3) . . ?
Rh21 Rh20 Rh30 91.260(13) . . ?
C60 Rh20 Rh40 104.72(12) . . ?
C20 Rh20 Rh40 113.63(11) . . ?
C10 Rh20 Rh40 47.25(10) . . ?
P Rh20 Rh40 129.70(3) . . ?
Rh21 Rh20 Rh40 61.994(11) . . ?
Rh30 Rh20 Rh40 58.683(10) . . ?
C60 Rh20 Rh10 146.81(11) . . ?
C20 Rh20 Rh10 50.97(12) . . ?
C10 Rh20 Rh10 112.96(10) . . ?
P Rh20 Rh10 95.47(3) . . ?
Rh21 Rh20 Rh10 60.874(11) . . ?
Rh30 Rh20 Rh10 59.749(10) . . ?
Rh40 Rh20 Rh10 89.823(13) . . ?
C61 Rh21 C21 98.43(18) . . ?
C61 Rh21 C111 90.13(18) . . ?
C21 Rh21 C111 86.81(15) . . ?
C61 Rh21 C110 98.50(17) . . ?
C21 Rh21 C110 119.74(14) . . ?
C111 Rh21 C110 36.01(14) . . ?
C61 Rh21 C10 94.12(16) . . ?
C21 Rh21 C10 154.74(14) . . ?
C111 Rh21 C10 115.11(14) . . ?
C110 Rh21 C10 79.55(14) . . ?
C61 Rh21 Rh20 146.38(13) . . ?
C21 Rh21 Rh20 112.04(12) . . ?
C111 Rh21 Rh20 104.93(12) . . ?
C110 Rh21 Rh20 78.95(10) . . ?
C10 Rh21 Rh20 52.30(10) . . ?
C61 Rh21 Rh31 97.93(14) . . ?
C21 Rh21 Rh31 51.68(10) . . ?
C111 Rh21 Rh31 138.39(11) . . ?
C110 Rh21 Rh31 162.58(10) . . ?
C10 Rh21 Rh31 104.98(9) . . ?
Rh20 Rh21 Rh31 90.484(12) . . ?
C61 Rh21 Rh10 148.71(13) . . ?
C21 Rh21 Rh10 51.12(12) . . ?
C111 Rh21 Rh10 94.51(11) . . ?
C110 Rh21 Rh10 103.36(10) . . ?
C10 Rh21 Rh10 111.56(10) . . ?
Rh20 Rh21 Rh10 61.216(11) . . ?
Rh31 Rh21 Rh10 59.245(11) . . ?
C61 Rh21 Rh40 96.50(13) . . ?
C21 Rh21 Rh40 110.02(10) . . ?
C111 Rh21 Rh40 160.65(11) . . ?
C110 Rh21 Rh40 124.71(10) . . ?
C10 Rh21 Rh40 46.44(9) . . ?
Rh20 Rh21 Rh40 60.583(11) . . ?
Rh31 Rh21 Rh40 58.680(10) . . ?
Rh10 Rh21 Rh40 89.237(11) . . ?
C70 Rh30 C80 93.64(18) . . ?
C70 Rh30 C30 94.74(18) . . ?
C80 Rh30 C30 103.65(17) . . ?
C70 Rh30 C20 102.56(17) . . ?
C80 Rh30 C20 91.50(16) . . ?
C30 Rh30 C20 156.24(15) . . ?
C70 Rh30 Rh40 146.26(15) . . ?
C80 Rh30 Rh40 98.71(12) . . ?
C30 Rh30 Rh40 51.88(10) . . ?
C20 Rh30 Rh40 108.32(9) . . ?
C70 Rh30 Rh20 149.59(15) . . ?
C80 Rh30 Rh20 92.45(11) . . ?
C30 Rh30 Rh20 112.66(10) . . ?
C20 Rh30 Rh20 47.48(9) . . ?
Rh40 Rh30 Rh20 61.261(10) . . ?
C70 Rh30 Rh10 97.71(14) . . ?
C80 Rh30 Rh10 141.48(12) . . ?
C30 Rh30 Rh10 111.87(11) . . ?
C20 Rh30 Rh10 50.13(10) . . ?
Rh40 Rh30 Rh10 91.910(12) . . ?
Rh20 Rh30 Rh10 60.753(10) . . ?
C70 Rh30 Rh31 98.37(15) . . ?
C80 Rh30 Rh31 154.24(12) . . ?
C30 Rh30 Rh31 52.86(11) . . ?
C20 Rh30 Rh31 107.85(10) . . ?
Rh40 Rh30 Rh31 59.605(11) . . ?
Rh20 Rh30 Rh31 88.638(12) . . ?
Rh10 Rh30 Rh31 59.100(11) . . ?
C81 Rh31 C71 93.9(2) . . ?
C81 Rh31 C21 100.69(18) . . ?
C71 Rh31 C21 99.55(17) . . ?
C81 Rh31 C30 96.06(18) . . ?
C71 Rh31 C30 95.86(17) . . ?
C21 Rh31 C30 156.32(16) . . ?
C81 Rh31 Rh40 92.88(13) . . ?
C71 Rh31 Rh40 146.55(15) . . ?
C21 Rh31 Rh40 111.28(10) . . ?
C30 Rh31 Rh40 50.82(10) . . ?
C81 Rh31 Rh10 151.46(14) . . ?
C71 Rh31 Rh10 97.22(15) . . ?
C21 Rh31 Rh10 51.58(11) . . ?
C30 Rh31 Rh10 108.78(12) . . ?
Rh40 Rh31 Rh10 92.175(13) . . ?
C81 Rh31 Rh21 97.25(13) . . ?
C71 Rh31 Rh21 148.62(14) . . ?
C21 Rh31 Rh21 49.57(10) . . ?
C30 Rh31 Rh21 111.92(10) . . ?
Rh40 Rh31 Rh21 62.051(10) . . ?
Rh10 Rh31 Rh21 60.945(10) . . ?
C81 Rh31 Rh30 143.48(14) . . ?
C71 Rh31 Rh30 98.64(15) . . ?
C21 Rh31 Rh30 110.73(12) . . ?
C30 Rh31 Rh30 48.74(11) . . ?
Rh40 Rh31 Rh30 59.024(11) . . ?
Rh10 Rh31 Rh30 60.111(11) . . ?
Rh21 Rh31 Rh30 89.617(13) . . ?
C90 Rh40 C91 96.23(17) . . ?
C90 Rh40 C10 95.18(16) . . ?
C91 Rh40 C10 94.65(16) . . ?
C90 Rh40 C30 96.37(16) . . ?
C91 Rh40 C30 100.81(18) . . ?
C10 Rh40 C30 159.54(15) . . ?
C90 Rh40 Rh30 95.12(11) . . ?
C91 Rh40 Rh30 149.93(13) . . ?
C10 Rh40 Rh30 111.93(10) . . ?
C30 Rh40 Rh30 50.20(12) . . ?
C90 Rh40 Rh31 148.95(11) . . ?
C91 Rh40 Rh31 96.50(12) . . ?
C10 Rh40 Rh31 111.84(10) . . ?
C30 Rh40 Rh31 53.39(11) . . ?
Rh30 Rh40 Rh31 61.371(11) . . ?
C90 Rh40 Rh20 96.48(12) . . ?
C91 Rh40 Rh20 145.17(13) . . ?
C10 Rh40 Rh20 51.97(10) . . ?
C30 Rh40 Rh20 109.80(11) . . ?
Rh30 Rh40 Rh20 60.056(10) . . ?
Rh31 Rh40 Rh20 88.945(12) . . ?
C90 Rh40 Rh21 146.34(12) . . ?
C91 Rh40 Rh21 96.32(12) . . ?
C10 Rh40 Rh21 52.73(10) . . ?
C30 Rh40 Rh21 111.70(11) . . ?
Rh30 Rh40 Rh21 89.358(12) . . ?
Rh31 Rh40 Rh21 59.269(10) . . ?
Rh20 Rh40 Rh21 57.422(10) . . ?

loop_
_geom_bond_atom_site_label_1
_geom_bond_atom_site_label_2
_geom_bond_distance
_geom_bond_site_symmetry_2
_geom_bond_publ_flag
C10 O10 1.165(4) . ?
C10 Rh40 2.078(4) . ?
C10 Rh20 2.229(4) . ?
C10 Rh21 2.282(4) . ?
C120 C125 1.392(5) . ?
C120 C121 1.393(5) . ?
C120 P 1.817(4) . ?
C121 C122 1.385(5) . ?
C121 H121 0.9500 . ?
C122 C123 1.377(6) . ?
C122 H122 0.9500 . ?
C123 C124 1.385(6) . ?
C123 H123 0.9500 . ?
C124 C125 1.385(5) . ?
C124 H124 0.9500 . ?
C20 O20 1.163(4) . ?
C20 Rh20 2.087(4) . ?
C20 Rh10 2.196(4) . ?
C20 Rh30 2.332(4) . ?
C125 H125 0.9500 . ?
C126 C127 1.376(5) . ?
C126 C131 1.381(5) . ?
C126 P 1.835(4) . ?
C21 O21 1.167(5) . ?
C21 Rh21 2.138(4) . ?
C21 Rh31 2.204(4) . ?
C21 Rh10 2.204(4) . ?
C127 C128 1.393(6) . ?
C127 H127 0.9500 . ?
C128 C129 1.364(6) . ?
C128 H128 0.9500 . ?
C129 C130 1.367(6) . ?
C129 H129 0.9500 . ?
C130 C131 1.384(5) . ?
C130 H130 0.9500 . ?
C131 H131 0.9500 . ?
C30 O30 1.152(4) . ?
C30 Rh30 2.138(4) . ?
C30 Rh40 2.189(4) . ?
C30 Rh31 2.267(4) . ?
C40 O40 1.131(4) . ?
C40 Rh10 1.896(4) . ?
C50 O50 1.132(4) . ?
C50 Rh10 1.917(4) . ?
C60 O60 1.138(5) . ?
C60 Rh20 1.887(5) . ?
C61 O61 1.123(5) . ?
C61 Rh21 1.901(5) . ?
C70 O70 1.128(5) . ?
C70 Rh30 1.902(4) . ?
C71 O71 1.131(5) . ?
C71 Rh31 1.901(4) . ?
C80 O80 1.135(5) . ?
C80 Rh30 1.907(5) . ?
C81 O81 1.127(5) . ?
C81 Rh31 1.900(5) . ?
C90 O90 1.127(5) . ?
C90 Rh40 1.916(4) . ?
C91 O91 1.130(5) . ?
C91 Rh40 1.919(4) . ?
C110 C111 1.376(5) . ?
C110 P 1.806(4) . ?
C110 Rh21 2.239(4) . ?
C110 H110 0.86(3) . ?
C111 Rh21 2.214(4) . ?
C111 H11A 0.96(4) . ?
C111 H11B 0.93(3) . ?
P Rh20 2.2766(9) . ?
Rh10 Rh31 2.7389(5) . ?
Rh10 Rh30 2.7675(4) . ?
Rh10 Rh21 2.7861(4) . ?
Rh10 Rh20 2.7953(4) . ?
Rh20 Rh21 2.7021(4) . ?
Rh20 Rh30 2.7603(4) . ?
Rh20 Rh40 2.7932(4) . ?
Rh21 Rh31 2.7549(4) . ?
Rh21 Rh40 2.8311(4) . ?
Rh30 Rh40 2.7215(4) . ?
Rh30 Rh31 2.7861(5) . ?
Rh31 Rh40 2.7379(4) . ?

loop_
_geom_torsion_atom_site_label_1
_geom_torsion_atom_site_label_2
_geom_torsion_atom_site_label_3
_geom_torsion_atom_site_label_4
_geom_torsion
_geom_torsion_site_symmetry_1
_geom_torsion_site_symmetry_2
_geom_torsion_site_symmetry_3
_geom_torsion_site_symmetry_4
_geom_torsion_publ_flag
C125 C120 C121 C122 -1.6(6) . . . . ?
P C120 C121 C122 171.3(3) . . . . ?
C120 C121 C122 C123 1.9(6) . . . . ?
C121 C122 C123 C124 -0.8(6) . . . . ?
C122 C123 C124 C125 -0.7(6) . . . . ?
C123 C124 C125 C120 0.9(6) . . . . ?
C121 C120 C125 C124 0.2(6) . . . . ?
P C120 C125 C124 -172.4(3) . . . . ?
C131 C126 C127 C128 0.1(8) . . . . ?
P C126 C127 C128 -177.6(4) . . . . ?
C126 C127 C128 C129 -1.3(9) . . . . ?
C127 C128 C129 C130 2.7(9) . . . . ?
C128 C129 C130 C131 -2.9(8) . . . . ?
C127 C126 C131 C130 -0.3(7) . . . . ?
P C126 C131 C130 177.4(4) . . . . ?
C129 C130 C131 C126 1.7(7) . . . . ?
P C110 C111 Rh21 -89.6(3) . . . . ?
C111 C110 P C120 -40.4(4) . . . . ?
Rh21 C110 P C120 -114.75(16) . . . . ?
C111 C110 P C126 -148.8(3) . . . . ?
Rh21 C110 P C126 136.80(16) . . . . ?
C111 C110 P Rh20 86.9(3) . . . . ?
Rh21 C110 P Rh20 12.55(15) . . . . ?
C125 C120 P C110 -27.2(4) . . . . ?
C121 C120 P C110 160.0(3) . . . . ?
C125 C120 P C126 82.9(3) . . . . ?
C121 C120 P C126 -89.9(3) . . . . ?
C125 C120 P Rh20 -142.0(3) . . . . ?
C121 C120 P Rh20 45.3(3) . . . . ?
C127 C126 P C110 83.5(4) . . . . ?
C131 C126 P C110 -94.1(4) . . . . ?
C127 C126 P C120 -28.7(4) . . . . ?
C131 C126 P C120 153.6(4) . . . . ?
C127 C126 P Rh20 -164.8(3) . . . . ?
C131 C126 P Rh20 17.6(4) . . . . ?
O40 C40 Rh10 C50 32(30) . . . . ?
O40 C40 Rh10 C20 131(30) . . . . ?
O40 C40 Rh10 C21 -63(30) . . . . ?
O40 C40 Rh10 Rh31 -114(30) . . . . ?
O40 C40 Rh10 Rh30 -175(100) . . . . ?
O40 C40 Rh10 Rh21 -84(30) . . . . ?
O40 C40 Rh10 Rh20 153(30) . . . . ?
O50 C50 Rh10 C40 -29(3) . . . . ?
O50 C50 Rh10 C20 -130(3) . . . . ?
O50 C50 Rh10 C21 72(3) . . . . ?
O50 C50 Rh10 Rh31 65(3) . . . . ?
O50 C50 Rh10 Rh30 -121(3) . . . . ?
O50 C50 Rh10 Rh21 121(3) . . . . ?
O50 C50 Rh10 Rh20 -178(100) . . . . ?
O20 C20 Rh10 C40 -44.1(4) . . . . ?
Rh20 C20 Rh10 C40 162.77(15) . . . . ?
Rh30 C20 Rh10 C40 83.95(15) . . . . ?
O20 C20 Rh10 C50 46.7(4) . . . . ?
Rh20 C20 Rh10 C50 -106.41(14) . . . . ?
Rh30 C20 Rh10 C50 174.77(12) . . . . ?
O20 C20 Rh10 C21 167.3(3) . . . . ?
Rh20 C20 Rh10 C21 14.2(3) . . . . ?
Rh30 C20 Rh10 C21 -64.6(3) . . . . ?
O20 C20 Rh10 Rh31 -142.4(3) . . . . ?
Rh20 C20 Rh10 Rh31 64.40(11) . . . . ?
Rh30 C20 Rh10 Rh31 -14.42(11) . . . . ?
O20 C20 Rh10 Rh30 -128.0(4) . . . . ?
Rh20 C20 Rh10 Rh30 78.82(10) . . . . ?
O20 C20 Rh10 Rh21 154.2(3) . . . . ?
Rh20 C20 Rh10 Rh21 1.02(11) . . . . ?
Rh30 C20 Rh10 Rh21 -77.80(7) . . . . ?
O20 C20 Rh10 Rh20 153.1(4) . . . . ?
Rh30 C20 Rh10 Rh20 -78.82(10) . . . . ?
O21 C21 Rh10 C40 51.1(4) . . . . ?
Rh21 C21 Rh10 C40 -165.56(15) . . . . ?
Rh31 C21 Rh10 C40 -84.86(15) . . . . ?
O21 C21 Rh10 C50 -39.1(4) . . . . ?
Rh21 C21 Rh10 C50 104.25(14) . . . . ?
Rh31 C21 Rh10 C50 -175.05(13) . . . . ?
O21 C21 Rh10 C20 -160.2(3) . . . . ?
Rh21 C21 Rh10 C20 -16.9(3) . . . . ?
Rh31 C21 Rh10 C20 63.8(3) . . . . ?
O21 C21 Rh10 Rh31 136.0(4) . . . . ?
Rh21 C21 Rh10 Rh31 -80.71(11) . . . . ?
O21 C21 Rh10 Rh30 147.5(4) . . . . ?
Rh21 C21 Rh10 Rh30 -69.16(10) . . . . ?
Rh31 C21 Rh10 Rh30 11.55(11) . . . . ?
O21 C21 Rh10 Rh21 -143.3(5) . . . . ?
Rh31 C21 Rh10 Rh21 80.71(11) . . . . ?
O21 C21 Rh10 Rh20 -149.3(4) . . . . ?
Rh21 C21 Rh10 Rh20 -6.01(11) . . . . ?
Rh31 C21 Rh10 Rh20 74.70(9) . . . . ?
O60 C60 Rh20 C20 116(29) . . . . ?
O60 C60 Rh20 C10 -48(29) . . . . ?
O60 C60 Rh20 P -135(29) . . . . ?
O60 C60 Rh20 Rh21 -57(29) . . . . ?
O60 C60 Rh20 Rh30 60(29) . . . . ?
O60 C60 Rh20 Rh40 0(29) . . . . ?
O60 C60 Rh20 Rh10 113(29) . . . . ?
O20 C20 Rh20 C60 33.1(5) . . . . ?
Rh10 C20 Rh20 C60 -177.86(13) . . . . ?
Rh30 C20 Rh20 C60 -101.10(14) . . . . ?
O20 C20 Rh20 C10 165.3(4) . . . . ?
Rh10 C20 Rh20 C10 -45.7(4) . . . . ?
Rh30 C20 Rh20 C10 31.1(4) . . . . ?
O20 C20 Rh20 P -66.8(5) . . . . ?
Rh10 C20 Rh20 P 82.23(10) . . . . ?
Rh30 C20 Rh20 P 158.99(5) . . . . ?
O20 C20 Rh20 Rh21 -150.1(4) . . . . ?
Rh10 C20 Rh20 Rh21 -1.10(12) . . . . ?
Rh30 C20 Rh20 Rh21 75.67(9) . . . . ?
O20 C20 Rh20 Rh30 134.2(5) . . . . ?
Rh10 C20 Rh20 Rh30 -76.77(11) . . . . ?
O20 C20 Rh20 Rh40 142.0(4) . . . . ?
Rh10 C20 Rh20 Rh40 -68.96(10) . . . . ?
Rh30 C20 Rh20 Rh40 7.81(13) . . . . ?
O20 C20 Rh20 Rh10 -149.0(5) . . . . ?
Rh30 C20 Rh20 Rh10 76.77(11) . . . . ?
O10 C10 Rh20 C60 -45.9(4) . . . . ?
Rh40 C10 Rh20 C60 102.30(14) . . . . ?
Rh21 C10 Rh20 C60 -174.61(12) . . . . ?
O10 C10 Rh20 C20 -177.7(4) . . . . ?
Rh40 C10 Rh20 C20 -29.5(4) . . . . ?
Rh21 C10 Rh20 C20 53.6(4) . . . . ?
O10 C10 Rh20 P 51.1(4) . . . . ?
Rh40 C10 Rh20 P -160.74(10) . . . . ?
Rh21 C10 Rh20 P -77.65(7) . . . . ?
O10 C10 Rh20 Rh21 128.7(4) . . . . ?
Rh40 C10 Rh20 Rh21 -83.09(11) . . . . ?
O10 C10 Rh20 Rh30 -151.5(4) . . . . ?
Rh40 C10 Rh20 Rh30 -3.30(12) . . . . ?
Rh21 C10 Rh20 Rh30 79.79(8) . . . . ?
O10 C10 Rh20 Rh40 -148.2(5) . . . . ?
Rh21 C10 Rh20 Rh40 83.09(11) . . . . ?
O10 C10 Rh20 Rh10 145.2(4) . . . . ?
Rh40 C10 Rh20 Rh10 -66.66(11) . . . . ?
Rh21 C10 Rh20 Rh10 16.43(11) . . . . ?
C110 P Rh20 C60 141.67(17) . . . . ?
C120 P Rh20 C60 -100.1(2) . . . . ?
C126 P Rh20 C60 27.82(19) . . . . ?
C110 P Rh20 C20 -119.59(18) . . . . ?
C120 P Rh20 C20 -1.4(2) . . . . ?
C126 P Rh20 C20 126.56(19) . . . . ?
C110 P Rh20 C10 43.74(16) . . . . ?
C120 P Rh20 C10 161.95(19) . . . . ?
C126 P Rh20 C10 -70.11(18) . . . . ?
C110 P Rh20 Rh21 -10.44(13) . . . . ?
C120 P Rh20 Rh21 107.77(16) . . . . ?
C126 P Rh20 Rh21 -124.29(15) . . . . ?
C110 P Rh20 Rh30 -75.17(15) . . . . ?
C120 P Rh20 Rh30 43.04(18) . . . . ?
C126 P Rh20 Rh30 170.98(15) . . . . ?
C110 P Rh20 Rh40 25.39(13) . . . . ?
C120 P Rh20 Rh40 143.60(15) . . . . ?
C126 P Rh20 Rh40 -88.46(16) . . . . ?
C110 P Rh20 Rh10 -68.94(13) . . . . ?
C120 P Rh20 Rh10 49.27(16) . . . . ?
C126 P Rh20 Rh10 177.21(15) . . . . ?
C40 Rh10 Rh20 C60 -27.2(3) . . . . ?
C50 Rh10 Rh20 C60 88.9(3) . . . . ?
C20 Rh10 Rh20 C60 3.9(2) . . . . ?
C21 Rh10 Rh20 C60 -169.6(2) . . . . ?
Rh31 Rh10 Rh20 C60 -120.5(2) . . . . ?
Rh30 Rh10 Rh20 C60 -64.2(2) . . . . ?
Rh21 Rh10 Rh20 C60 -175.0(2) . . . . ?
C40 Rh10 Rh20 C20 -31.0(3) . . . . ?
C50 Rh10 Rh20 C20 85.00(19) . . . . ?
C21 Rh10 Rh20 C20 -173.48(16) . . . . ?
Rh31 Rh10 Rh20 C20 -124.39(13) . . . . ?
Rh30 Rh10 Rh20 C20 -68.10(13) . . . . ?
Rh21 Rh10 Rh20 C20 -178.84(13) . . . . ?
C40 Rh10 Rh20 C10 132.6(3) . . . . ?
C50 Rh10 Rh20 C10 -111.37(17) . . . . ?
C20 Rh10 Rh20 C10 163.63(16) . . . . ?
C21 Rh10 Rh20 C10 -9.85(14) . . . . ?
Rh31 Rh10 Rh20 C10 39.24(10) . . . . ?
Rh30 Rh10 Rh20 C10 95.53(10) . . . . ?
Rh21 Rh10 Rh20 C10 -15.21(10) . . . . ?
C40 Rh10 Rh20 P -139.9(2) . . . . ?
C50 Rh10 Rh20 P -23.87(14) . . . . ?
C20 Rh10 Rh20 P -108.87(13) . . . . ?
C21 Rh10 Rh20 P 77.65(11) . . . . ?
Rh31 Rh10 Rh20 P 126.75(3) . . . . ?
Rh30 Rh10 Rh20 P -176.97(3) . . . . ?
Rh21 Rh10 Rh20 P 72.30(3) . . . . ?
C40 Rh10 Rh20 Rh21 147.8(2) . . . . ?
C50 Rh10 Rh20 Rh21 -96.16(14) . . . . ?
C20 Rh10 Rh20 Rh21 178.84(13) . . . . ?
C21 Rh10 Rh20 Rh21 5.36(10) . . . . ?
Rh31 Rh10 Rh20 Rh21 54.450(11) . . . . ?
Rh30 Rh10 Rh20 Rh21 110.739(14) . . . . ?
C40 Rh10 Rh20 Rh30 37.1(2) . . . . ?
C50 Rh10 Rh20 Rh30 153.10(14) . . . . ?
C20 Rh10 Rh20 Rh30 68.10(13) . . . . ?
C21 Rh10 Rh20 Rh30 -105.38(10) . . . . ?
Rh31 Rh10 Rh20 Rh30 -56.289(12) . . . . ?
Rh21 Rh10 Rh20 Rh30 -110.739(14) . . . . ?
C40 Rh10 Rh20 Rh40 90.2(2) . . . . ?
C50 Rh10 Rh20 Rh40 -153.77(14) . . . . ?
C20 Rh10 Rh20 Rh40 121.23(13) . . . . ?
C21 Rh10 Rh20 Rh40 -52.25(10) . . . . ?
Rh31 Rh10 Rh20 Rh40 -3.152(12) . . . . ?
Rh30 Rh10 Rh20 Rh40 53.137(11) . . . . ?
Rh21 Rh10 Rh20 Rh40 -57.601(11) . . . . ?
O61 C61 Rh21 C21 -85(25) . . . . ?
O61 C61 Rh21 C111 -171(100) . . . . ?
O61 C61 Rh21 C110 154(25) . . . . ?
O61 C61 Rh21 C10 73(25) . . . . ?
O61 C61 Rh21 Rh20 71(25) . . . . ?
O61 C61 Rh21 Rh31 -32(25) . . . . ?
O61 C61 Rh21 Rh10 -72(25) . . . . ?
O61 C61 Rh21 Rh40 27(25) . . . . ?
O21 C21 Rh21 C61 -45.5(5) . . . . ?
Rh31 C21 Rh21 C61 93.48(16) . . . . ?
Rh10 C21 Rh21 C61 171.94(15) . . . . ?
O21 C21 Rh21 C111 44.1(5) . . . . ?
Rh31 C21 Rh21 C111 -176.86(16) . . . . ?
Rh10 C21 Rh21 C111 -98.40(15) . . . . ?
O21 C21 Rh21 C110 59.3(5) . . . . ?
Rh31 C21 Rh21 C110 -161.64(12) . . . . ?
Rh10 C21 Rh21 C110 -83.18(16) . . . . ?
O21 C21 Rh21 C10 -164.5(4) . . . . ?
Rh31 C21 Rh21 C10 -25.5(4) . . . . ?
Rh10 C21 Rh21 C10 53.0(4) . . . . ?
O21 C21 Rh21 Rh20 148.9(4) . . . . ?
Rh31 C21 Rh21 Rh20 -72.04(11) . . . . ?
Rh10 C21 Rh21 Rh20 6.43(12) . . . . ?
O21 C21 Rh21 Rh31 -139.0(5) . . . . ?
Rh10 C21 Rh21 Rh31 78.46(11) . . . . ?
O21 C21 Rh21 Rh10 142.5(5) . . . . ?
Rh31 C21 Rh21 Rh10 -78.46(11) . . . . ?
O21 C21 Rh21 Rh40 -145.7(4) . . . . ?
Rh31 C21 Rh21 Rh40 -6.64(13) . . . . ?
Rh10 C21 Rh21 Rh40 71.82(10) . . . . ?
C110 C111 Rh21 C61 -104.4(3) . . . . ?
C110 C111 Rh21 C21 157.2(3) . . . . ?
C110 C111 Rh21 C10 -9.8(3) . . . . ?
C110 C111 Rh21 Rh20 45.2(3) . . . . ?
C110 C111 Rh21 Rh31 153.48(18) . . . . ?
C110 C111 Rh21 Rh10 106.6(2) . . . . ?
C110 C111 Rh21 Rh40 6.0(5) . . . . ?
C111 C110 Rh21 C61 78.4(3) . . . . ?
P C110 Rh21 C61 -156.52(18) . . . . ?
C111 C110 Rh21 C21 -26.5(3) . . . . ?
P C110 Rh21 C21 98.6(2) . . . . ?
P C110 Rh21 C111 125.1(3) . . . . ?
C111 C110 Rh21 C10 171.0(3) . . . . ?
P C110 Rh21 C10 -63.87(17) . . . . ?
C111 C110 Rh21 Rh20 -135.7(3) . . . . ?
P C110 Rh21 Rh20 -10.56(13) . . . . ?
C111 C110 Rh21 Rh31 -82.1(4) . . . . ?
P C110 Rh21 Rh31 43.0(4) . . . . ?
C111 C110 Rh21 Rh10 -79.1(2) . . . . ?
P C110 Rh21 Rh10 46.03(16) . . . . ?
C111 C110 Rh21 Rh40 -177.6(2) . . . . ?
P C110 Rh21 Rh40 -52.48(19) . . . . ?
O10 C10 Rh21 C61 45.9(4) . . . . ?
Rh40 C10 Rh21 C61 -95.05(16) . . . . ?
Rh20 C10 Rh21 C61 -178.06(15) . . . . ?
O10 C10 Rh21 C21 165.7(3) . . . . ?
Rh40 C10 Rh21 C21 24.8(4) . . . . ?
Rh20 C10 Rh21 C21 -58.3(4) . . . . ?
O10 C10 Rh21 C111 -46.1(4) . . . . ?
Rh40 C10 Rh21 C111 172.87(14) . . . . ?
Rh20 C10 Rh21 C111 89.86(16) . . . . ?
O10 C10 Rh21 C110 -52.0(4) . . . . ?
Rh40 C10 Rh21 C110 167.05(15) . . . . ?
Rh20 C10 Rh21 C110 84.04(13) . . . . ?
O10 C10 Rh21 Rh20 -136.0(4) . . . . ?
Rh40 C10 Rh21 Rh20 83.01(11) . . . . ?
O10 C10 Rh21 Rh31 145.3(4) . . . . ?
Rh40 C10 Rh21 Rh31 4.30(12) . . . . ?
Rh20 C10 Rh21 Rh31 -78.71(8) . . . . ?
O10 C10 Rh21 Rh10 -152.3(3) . . . . ?
Rh40 C10 Rh21 Rh10 66.69(12) . . . . ?
Rh20 C10 Rh21 Rh10 -16.32(11) . . . . ?
O10 C10 Rh21 Rh40 141.0(4) . . . . ?
Rh20 C10 Rh21 Rh40 -83.01(11) . . . . ?
C60 Rh20 Rh21 C61 14.9(3) . . . . ?
C20 Rh20 Rh21 C61 -158.2(3) . . . . ?
C10 Rh20 Rh21 C61 3.5(3) . . . . ?
P Rh20 Rh21 C61 97.2(2) . . . . ?
Rh30 Rh20 Rh21 C61 -105.3(2) . . . . ?
Rh40 Rh20 Rh21 C61 -52.2(2) . . . . ?
Rh10 Rh20 Rh21 C61 -159.2(2) . . . . ?
C60 Rh20 Rh21 C21 168.4(3) . . . . ?
C20 Rh20 Rh21 C21 -4.73(15) . . . . ?
C10 Rh20 Rh21 C21 156.95(16) . . . . ?
P Rh20 Rh21 C21 -109.38(11) . . . . ?
Rh30 Rh20 Rh21 C21 48.20(11) . . . . ?
Rh40 Rh20 Rh21 C21 101.29(11) . . . . ?
Rh10 Rh20 Rh21 C21 -5.71(11) . . . . ?
C60 Rh20 Rh21 C111 -99.0(3) . . . . ?
C20 Rh20 Rh21 C111 87.90(15) . . . . ?
C10 Rh20 Rh21 C111 -110.42(16) . . . . ?
P Rh20 Rh21 C111 -16.75(11) . . . . ?
Rh30 Rh20 Rh21 C111 140.83(11) . . . . ?
Rh40 Rh20 Rh21 C111 -166.08(11) . . . . ?
Rh10 Rh20 Rh21 C111 86.92(11) . . . . ?
C60 Rh20 Rh21 C110 -73.8(3) . . . . ?
C20 Rh20 Rh21 C110 113.06(15) . . . . ?
C10 Rh20 Rh21 C110 -85.26(15) . . . . ?
P Rh20 Rh21 C110 8.41(10) . . . . ?
Rh30 Rh20 Rh21 C110 165.99(10) . . . . ?
Rh40 Rh20 Rh21 C110 -140.92(10) . . . . ?
Rh10 Rh20 Rh21 C110 112.08(10) . . . . ?
C60 Rh20 Rh21 C10 11.4(3) . . . . ?
C20 Rh20 Rh21 C10 -161.68(16) . . . . ?
P Rh20 Rh21 C10 93.67(12) . . . . ?
Rh30 Rh20 Rh21 C10 -108.75(12) . . . . ?
Rh40 Rh20 Rh21 C10 -55.66(12) . . . . ?
Rh10 Rh20 Rh21 C10 -162.65(12) . . . . ?
C60 Rh20 Rh21 Rh31 120.1(2) . . . . ?
C20 Rh20 Rh21 Rh31 -53.00(11) . . . . ?
C10 Rh20 Rh21 Rh31 108.68(12) . . . . ?
P Rh20 Rh21 Rh31 -157.65(3) . . . . ?
Rh30 Rh20 Rh21 Rh31 -0.071(12) . . . . ?
Rh40 Rh20 Rh21 Rh31 53.020(11) . . . . ?
Rh10 Rh20 Rh21 Rh31 -53.977(11) . . . . ?
C60 Rh20 Rh21 Rh10 174.1(2) . . . . ?
C20 Rh20 Rh21 Rh10 0.97(11) . . . . ?
C10 Rh20 Rh21 Rh10 162.65(12) . . . . ?
P Rh20 Rh21 Rh10 -103.67(3) . . . . ?
Rh30 Rh20 Rh21 Rh10 53.906(11) . . . . ?
Rh40 Rh20 Rh21 Rh10 106.997(12) . . . . ?
C60 Rh20 Rh21 Rh40 67.1(2) . . . . ?
C20 Rh20 Rh21 Rh40 -106.02(11) . . . . ?
C10 Rh20 Rh21 Rh40 55.66(12) . . . . ?
P Rh20 Rh21 Rh40 149.33(3) . . . . ?
Rh30 Rh20 Rh21 Rh40 -53.091(10) . . . . ?
Rh10 Rh20 Rh21 Rh40 -106.997(12) . . . . ?
C40 Rh10 Rh21 C61 11.5(3) . . . . ?
C50 Rh10 Rh21 C61 -100.2(3) . . . . ?
C20 Rh10 Rh21 C61 156.8(3) . . . . ?
C21 Rh10 Rh21 C61 -15.5(3) . . . . ?
Rh31 Rh10 Rh21 C61 48.0(3) . . . . ?
Rh30 Rh10 Rh21 C61 104.0(3) . . . . ?
Rh20 Rh10 Rh21 C61 157.7(3) . . . . ?
C40 Rh10 Rh21 C21 27.0(3) . . . . ?
C50 Rh10 Rh21 C21 -84.76(19) . . . . ?
C20 Rh10 Rh21 C21 172.31(16) . . . . ?
Rh31 Rh10 Rh21 C21 63.44(13) . . . . ?
Rh30 Rh10 Rh21 C21 119.51(13) . . . . ?
Rh20 Rh10 Rh21 C21 173.20(13) . . . . ?
C40 Rh10 Rh21 C111 109.3(3) . . . . ?
C50 Rh10 Rh21 C111 -2.53(18) . . . . ?
C20 Rh10 Rh21 C111 -105.47(15) . . . . ?
C21 Rh10 Rh21 C111 82.22(17) . . . . ?
Rh31 Rh10 Rh21 C111 145.66(12) . . . . ?
Rh30 Rh10 Rh21 C111 -158.26(12) . . . . ?
Rh20 Rh10 Rh21 C111 -104.57(12) . . . . ?
C40 Rh10 Rh21 C110 144.6(3) . . . . ?
C50 Rh10 Rh21 C110 32.85(17) . . . . ?
C20 Rh10 Rh21 C110 -70.08(14) . . . . ?
C21 Rh10 Rh21 C110 117.61(17) . . . . ?
Rh31 Rh10 Rh21 C110 -178.95(10) . . . . ?
Rh30 Rh10 Rh21 C110 -122.88(10) . . . . ?
Rh20 Rh10 Rh21 C110 -69.19(10) . . . . ?
C40 Rh10 Rh21 C10 -131.5(3) . . . . ?
C50 Rh10 Rh21 C10 116.74(17) . . . . ?
C20 Rh10 Rh21 C10 13.80(14) . . . . ?
C21 Rh10 Rh21 C10 -158.51(17) . . . . ?
Rh31 Rh10 Rh21 C10 -95.07(10) . . . . ?
Rh30 Rh10 Rh21 C10 -39.00(10) . . . . ?
Rh20 Rh10 Rh21 C10 14.69(10) . . . . ?
C40 Rh10 Rh21 Rh20 -146.2(2) . . . . ?
C50 Rh10 Rh21 Rh20 102.04(14) . . . . ?
C20 Rh10 Rh21 Rh20 -0.89(10) . . . . ?
C21 Rh10 Rh21 Rh20 -173.20(13) . . . . ?
Rh31 Rh10 Rh21 Rh20 -109.763(13) . . . . ?
Rh30 Rh10 Rh21 Rh20 -53.691(11) . . . . ?
C40 Rh10 Rh21 Rh31 -36.4(2) . . . . ?
C50 Rh10 Rh21 Rh31 -148.20(14) . . . . ?
C20 Rh10 Rh21 Rh31 108.87(10) . . . . ?
C21 Rh10 Rh21 Rh31 -63.44(13) . . . . ?
Rh30 Rh10 Rh21 Rh31 56.072(12) . . . . ?
Rh20 Rh10 Rh21 Rh31 109.763(13) . . . . ?
C40 Rh10 Rh21 Rh40 -89.8(2) . . . . ?
C50 Rh10 Rh21 Rh40 158.46(14) . . . . ?
C20 Rh10 Rh21 Rh40 55.53(10) . . . . ?
C21 Rh10 Rh21 Rh40 -116.78(13) . . . . ?
Rh31 Rh10 Rh21 Rh40 -53.345(12) . . . . ?
Rh30 Rh10 Rh21 Rh40 2.727(13) . . . . ?
Rh20 Rh10 Rh21 Rh40 56.418(11) . . . . ?
O70 C70 Rh30 C80 -85(5) . . . . ?
O70 C70 Rh30 C30 19(5) . . . . ?
O70 C70 Rh30 C20 -178(100) . . . . ?
O70 C70 Rh30 Rh40 26(5) . . . . ?
O70 C70 Rh30 Rh20 173(5) . . . . ?
O70 C70 Rh30 Rh10 132(5) . . . . ?
O70 C70 Rh30 Rh31 72(5) . . . . ?
O80 C80 Rh30 C70 -101(5) . . . . ?
O80 C80 Rh30 C30 163(5) . . . . ?
O80 C80 Rh30 C20 2(5) . . . . ?
O80 C80 Rh30 Rh40 111(5) . . . . ?
O80 C80 Rh30 Rh20 49(5) . . . . ?
O80 C80 Rh30 Rh10 6(5) . . . . ?
O80 C80 Rh30 Rh31 141(5) . . . . ?
O30 C30 Rh30 C70 -39.1(5) . . . . ?
Rh40 C30 Rh30 C70 174.65(16) . . . . ?
Rh31 C30 Rh30 C70 96.91(16) . . . . ?
O30 C30 Rh30 C80 55.8(5) . . . . ?
Rh40 C30 Rh30 C80 -90.43(15) . . . . ?
Rh31 C30 Rh30 C80 -168.17(13) . . . . ?
O30 C30 Rh30 C20 -176.0(4) . . . . ?
Rh40 C30 Rh30 C20 37.8(4) . . . . ?
Rh31 C30 Rh30 C20 -40.0(4) . . . . ?
O30 C30 Rh30 Rh40 146.3(5) . . . . ?
Rh31 C30 Rh30 Rh40 -77.74(10) . . . . ?
O30 C30 Rh30 Rh20 154.4(4) . . . . ?
Rh40 C30 Rh30 Rh20 8.14(14) . . . . ?
Rh31 C30 Rh30 Rh20 -69.60(11) . . . . ?
O30 C30 Rh30 Rh10 -139.4(4) . . . . ?
Rh40 C30 Rh30 Rh10 74.38(11) . . . . ?
Rh31 C30 Rh30 Rh10 -3.36(12) . . . . ?
O30 C30 Rh30 Rh31 -136.0(5) . . . . ?
Rh40 C30 Rh30 Rh31 77.74(10) . . . . ?
O20 C20 Rh30 C70 42.4(4) . . . . ?
Rh20 C20 Rh30 C70 -173.99(16) . . . . ?
Rh10 C20 Rh30 C70 -89.60(17) . . . . ?
O20 C20 Rh30 C80 -51.7(4) . . . . ?
Rh20 C20 Rh30 C80 91.95(15) . . . . ?
Rh10 C20 Rh30 C80 176.34(13) . . . . ?
O20 C20 Rh30 C30 178.2(3) . . . . ?
Rh20 C20 Rh30 C30 -38.2(4) . . . . ?
Rh10 C20 Rh30 C30 46.2(4) . . . . ?
O20 C20 Rh30 Rh40 -151.4(3) . . . . ?
Rh20 C20 Rh30 Rh40 -7.74(13) . . . . ?
Rh10 C20 Rh30 Rh40 76.65(9) . . . . ?
O20 C20 Rh30 Rh20 -143.6(4) . . . . ?
Rh10 C20 Rh30 Rh20 84.39(12) . . . . ?
O20 C20 Rh30 Rh10 132.0(4) . . . . ?
Rh20 C20 Rh30 Rh10 -84.39(12) . . . . ?
O20 C20 Rh30 Rh31 145.6(3) . . . . ?
Rh20 C20 Rh30 Rh31 -70.78(11) . . . . ?
Rh10 C20 Rh30 Rh31 13.61(10) . . . . ?
C60 Rh20 Rh30 C70 100.2(3) . . . . ?
C20 Rh20 Rh30 C70 11.7(3) . . . . ?
C10 Rh20 Rh30 C70 -157.1(3) . . . . ?
P Rh20 Rh30 C70 -42.3(3) . . . . ?
Rh21 Rh20 Rh30 C70 -104.2(3) . . . . ?
Rh40 Rh20 Rh30 C70 -160.0(3) . . . . ?
Rh10 Rh20 Rh30 C70 -49.4(3) . . . . ?
C60 Rh20 Rh30 C80 -1.20(17) . . . . ?
C20 Rh20 Rh30 C80 -89.79(18) . . . . ?
C10 Rh20 Rh30 C80 101.43(16) . . . . ?
P Rh20 Rh30 C80 -143.70(14) . . . . ?
Rh21 Rh20 Rh30 C80 154.32(12) . . . . ?
Rh40 Rh20 Rh30 C80 98.59(12) . . . . ?
Rh10 Rh20 Rh30 C80 -150.88(12) . . . . ?
C60 Rh20 Rh30 C30 -107.09(17) . . . . ?
C20 Rh20 Rh30 C30 164.32(18) . . . . ?
C10 Rh20 Rh30 C30 -4.46(16) . . . . ?
P Rh20 Rh30 C30 110.41(14) . . . . ?
Rh21 Rh20 Rh30 C30 48.43(12) . . . . ?
Rh40 Rh20 Rh30 C30 -7.30(12) . . . . ?
Rh10 Rh20 Rh30 C30 103.23(12) . . . . ?
C60 Rh20 Rh30 C20 88.59(18) . . . . ?
C10 Rh20 Rh30 C20 -168.78(17) . . . . ?
P Rh20 Rh30 C20 -53.92(15) . . . . ?
Rh21 Rh20 Rh30 C20 -115.89(14) . . . . ?
Rh40 Rh20 Rh30 C20 -171.62(14) . . . . ?
Rh10 Rh20 Rh30 C20 -61.09(14) . . . . ?
C60 Rh20 Rh30 Rh40 -99.79(12) . . . . ?
C20 Rh20 Rh30 Rh40 171.62(14) . . . . ?
C10 Rh20 Rh30 Rh40 2.84(10) . . . . ?
P Rh20 Rh30 Rh40 117.70(7) . . . . ?
Rh21 Rh20 Rh30 Rh40 55.726(12) . . . . ?
Rh10 Rh20 Rh30 Rh40 110.526(14) . . . . ?
C60 Rh20 Rh30 Rh10 149.68(12) . . . . ?
C20 Rh20 Rh30 Rh10 61.09(14) . . . . ?
C10 Rh20 Rh30 Rh10 -107.69(10) . . . . ?
P Rh20 Rh30 Rh10 7.18(7) . . . . ?
Rh21 Rh20 Rh30 Rh10 -54.800(11) . . . . ?
Rh40 Rh20 Rh30 Rh10 -110.526(14) . . . . ?
C60 Rh20 Rh30 Rh31 -155.45(12) . . . . ?
C20 Rh20 Rh30 Rh31 115.96(14) . . . . ?
C10 Rh20 Rh30 Rh31 -52.82(10) . . . . ?
P Rh20 Rh30 Rh31 62.05(7) . . . . ?
Rh21 Rh20 Rh30 Rh31 0.070(12) . . . . ?
Rh40 Rh20 Rh30 Rh31 -55.656(12) . . . . ?
Rh10 Rh20 Rh30 Rh31 54.870(11) . . . . ?
C40 Rh10 Rh30 C70 -3.0(2) . . . . ?
C50 Rh10 Rh30 C70 88.7(3) . . . . ?
C20 Rh10 Rh30 C70 99.96(19) . . . . ?
C21 Rh10 Rh30 C70 -105.52(19) . . . . ?
Rh31 Rh10 Rh30 C70 -95.17(16) . . . . ?
Rh21 Rh10 Rh30 C70 -150.42(16) . . . . ?
Rh20 Rh10 Rh30 C70 157.17(16) . . . . ?
C40 Rh10 Rh30 C80 -108.8(2) . . . . ?
C50 Rh10 Rh30 C80 -17.1(3) . . . . ?
C20 Rh10 Rh30 C80 -5.9(2) . . . . ?
C21 Rh10 Rh30 C80 148.6(2) . . . . ?
Rh31 Rh10 Rh30 C80 158.99(18) . . . . ?
Rh21 Rh10 Rh30 C80 103.73(18) . . . . ?
Rh20 Rh10 Rh30 C80 51.33(18) . . . . ?
C40 Rh10 Rh30 C30 95.29(18) . . . . ?
C50 Rh10 Rh30 C30 -173.0(3) . . . . ?
C20 Rh10 Rh30 C30 -161.75(16) . . . . ?
C21 Rh10 Rh30 C30 -7.23(15) . . . . ?
Rh31 Rh10 Rh30 C30 3.12(11) . . . . ?
Rh21 Rh10 Rh30 C30 -52.13(11) . . . . ?
Rh20 Rh10 Rh30 C30 -104.54(11) . . . . ?
C40 Rh10 Rh30 C20 -102.95(18) . . . . ?
C50 Rh10 Rh30 C20 -11.2(3) . . . . ?
C21 Rh10 Rh30 C20 154.52(15) . . . . ?
Rh31 Rh10 Rh30 C20 164.87(11) . . . . ?
Rh21 Rh10 Rh30 C20 109.62(11) . . . . ?
Rh20 Rh10 Rh30 C20 57.21(11) . . . . ?
C40 Rh10 Rh30 Rh40 144.59(14) . . . . ?
C50 Rh10 Rh30 Rh40 -123.7(2) . . . . ?
C20 Rh10 Rh30 Rh40 -112.46(11) . . . . ?
C21 Rh10 Rh30 Rh40 42.07(10) . . . . ?
Rh31 Rh10 Rh30 Rh40 52.415(12) . . . . ?
Rh21 Rh10 Rh30 Rh40 -2.839(14) . . . . ?
Rh20 Rh10 Rh30 Rh40 -55.246(12) . . . . ?
C40 Rh10 Rh30 Rh20 -160.17(14) . . . . ?
C50 Rh10 Rh30 Rh20 -68.4(2) . . . . ?
C20 Rh10 Rh30 Rh20 -57.21(11) . . . . ?
C21 Rh10 Rh30 Rh20 97.31(10) . . . . ?
Rh31 Rh10 Rh30 Rh20 107.661(12) . . . . ?
Rh21 Rh10 Rh30 Rh20 52.407(11) . . . . ?
C40 Rh10 Rh30 Rh31 92.17(14) . . . . ?
C50 Rh10 Rh30 Rh31 -176.1(2) . . . . ?
C20 Rh10 Rh30 Rh31 -164.87(11) . . . . ?
C21 Rh10 Rh30 Rh31 -10.35(10) . . . . ?
Rh21 Rh10 Rh30 Rh31 -55.254(11) . . . . ?
Rh20 Rh10 Rh30 Rh31 -107.661(12) . . . . ?
O81 C81 Rh31 C71 -172(100) . . . . ?
O81 C81 Rh31 C21 87(41) . . . . ?
O81 C81 Rh31 C30 -76(41) . . . . ?
O81 C81 Rh31 Rh40 -25(41) . . . . ?
O81 C81 Rh31 Rh10 75(41) . . . . ?
O81 C81 Rh31 Rh21 37(41) . . . . ?
O81 C81 Rh31 Rh30 -62(41) . . . . ?
O71 C71 Rh31 C81 21(15) . . . . ?
O71 C71 Rh31 C21 123(15) . . . . ?
O71 C71 Rh31 C30 -75(15) . . . . ?
O71 C71 Rh31 Rh40 -80(15) . . . . ?
O71 C71 Rh31 Rh10 175(100) . . . . ?
O71 C71 Rh31 Rh21 132(15) . . . . ?
O71 C71 Rh31 Rh30 -125(15) . . . . ?
O21 C21 Rh31 C81 50.5(4) . . . . ?
Rh21 C21 Rh31 C81 -90.45(17) . . . . ?
Rh10 C21 Rh31 C81 -172.48(15) . . . . ?
O21 C21 Rh31 C71 -45.4(4) . . . . ?
Rh21 C21 Rh31 C71 173.71(17) . . . . ?
Rh10 C21 Rh31 C71 91.68(17) . . . . ?
O21 C21 Rh31 C30 -175.3(3) . . . . ?
Rh21 C21 Rh31 C30 43.8(4) . . . . ?
Rh10 C21 Rh31 C30 -38.2(4) . . . . ?
O21 C21 Rh31 Rh40 147.8(4) . . . . ?
Rh21 C21 Rh31 Rh40 6.93(14) . . . . ?
Rh10 C21 Rh31 Rh40 -75.11(9) . . . . ?
O21 C21 Rh31 Rh10 -137.1(4) . . . . ?
Rh21 C21 Rh31 Rh10 82.04(12) . . . . ?
O21 C21 Rh31 Rh21 140.9(5) . . . . ?
Rh10 C21 Rh31 Rh21 -82.04(12) . . . . ?
O21 C21 Rh31 Rh30 -148.5(4) . . . . ?
Rh21 C21 Rh31 Rh30 70.62(11) . . . . ?
Rh10 C21 Rh31 Rh30 -11.42(11) . . . . ?
O30 C30 Rh31 C81 -50.4(4) . . . . ?
Rh30 C30 Rh31 C81 169.08(15) . . . . ?
Rh40 C30 Rh31 C81 88.77(16) . . . . ?
O30 C30 Rh31 C71 44.2(4) . . . . ?
Rh30 C30 Rh31 C71 -96.36(17) . . . . ?
Rh40 C30 Rh31 C71 -176.67(17) . . . . ?
O30 C30 Rh31 C21 174.7(3) . . . . ?
Rh30 C30 Rh31 C21 34.1(4) . . . . ?
Rh40 C30 Rh31 C21 -46.2(4) . . . . ?
O30 C30 Rh31 Rh40 -139.1(5) . . . . ?
Rh30 C30 Rh31 Rh40 80.31(12) . . . . ?
O30 C30 Rh31 Rh10 143.9(4) . . . . ?
Rh30 C30 Rh31 Rh10 3.33(12) . . . . ?
Rh40 C30 Rh31 Rh10 -76.98(10) . . . . ?
O30 C30 Rh31 Rh21 -150.7(4) . . . . ?
Rh30 C30 Rh31 Rh21 68.74(11) . . . . ?
Rh40 C30 Rh31 Rh21 -11.57(14) . . . . ?
O30 C30 Rh31 Rh30 140.6(5) . . . . ?
Rh40 C30 Rh31 Rh30 -80.31(12) . . . . ?
C40 Rh10 Rh31 C81 117.4(3) . . . . ?
C50 Rh10 Rh31 C81 24.6(3) . . . . ?
C20 Rh10 Rh31 C81 -138.6(3) . . . . ?
C21 Rh10 Rh31 C81 15.6(3) . . . . ?
Rh30 Rh10 Rh31 C81 -152.1(3) . . . . ?
Rh21 Rh10 Rh31 C81 -44.0(3) . . . . ?
Rh20 Rh10 Rh31 C81 -96.9(3) . . . . ?
C40 Rh10 Rh31 C71 5.3(2) . . . . ?
C50 Rh10 Rh31 C71 -87.5(2) . . . . ?
C20 Rh10 Rh31 C71 109.28(18) . . . . ?
C21 Rh10 Rh31 C71 -96.49(19) . . . . ?
Rh30 Rh10 Rh31 C71 95.84(15) . . . . ?
Rh21 Rh10 Rh31 C71 -156.07(15) . . . . ?
Rh20 Rh10 Rh31 C71 151.04(15) . . . . ?
C40 Rh10 Rh31 C21 101.75(18) . . . . ?
C50 Rh10 Rh31 C21 9.0(2) . . . . ?
C20 Rh10 Rh31 C21 -154.23(16) . . . . ?
Rh30 Rh10 Rh31 C21 -167.67(12) . . . . ?
Rh21 Rh10 Rh31 C21 -59.58(12) . . . . ?
Rh20 Rh10 Rh31 C21 -112.47(12) . . . . ?
C40 Rh10 Rh31 C30 -93.46(17) . . . . ?
C50 Rh10 Rh31 C30 173.8(2) . . . . ?
C20 Rh10 Rh31 C30 10.55(14) . . . . ?
C21 Rh10 Rh31 C30 164.79(16) . . . . ?
Rh30 Rh10 Rh31 C30 -2.89(10) . . . . ?
Rh21 Rh10 Rh31 C30 105.20(10) . . . . ?
Rh20 Rh10 Rh31 C30 52.31(10) . . . . ?
C40 Rh10 Rh31 Rh40 -142.56(14) . . . . ?
C50 Rh10 Rh31 Rh40 124.7(2) . . . . ?
C20 Rh10 Rh31 Rh40 -38.54(10) . . . . ?
C21 Rh10 Rh31 Rh40 115.69(12) . . . . ?
Rh30 Rh10 Rh31 Rh40 -51.983(11) . . . . ?
Rh21 Rh10 Rh31 Rh40 56.107(11) . . . . ?
Rh20 Rh10 Rh31 Rh40 3.218(12) . . . . ?
C40 Rh10 Rh31 Rh21 161.33(14) . . . . ?
C50 Rh10 Rh31 Rh21 68.6(2) . . . . ?
C20 Rh10 Rh31 Rh21 -94.65(10) . . . . ?
C21 Rh10 Rh31 Rh21 59.58(12) . . . . ?
Rh30 Rh10 Rh31 Rh21 -108.089(12) . . . . ?
Rh20 Rh10 Rh31 Rh21 -52.889(11) . . . . ?
C40 Rh10 Rh31 Rh30 -90.58(14) . . . . ?
C50 Rh10 Rh31 Rh30 176.7(2) . . . . ?
C20 Rh10 Rh31 Rh30 13.44(10) . . . . ?
C21 Rh10 Rh31 Rh30 167.67(12) . . . . ?
Rh21 Rh10 Rh31 Rh30 108.089(12) . . . . ?
Rh20 Rh10 Rh31 Rh30 55.201(10) . . . . ?
C61 Rh21 Rh31 C81 3.39(19) . . . . ?
C21 Rh21 Rh31 C81 97.9(2) . . . . ?
C111 Rh21 Rh31 C81 102.6(2) . . . . ?
C110 Rh21 Rh31 C81 163.9(4) . . . . ?
C10 Rh21 Rh31 C81 -93.07(17) . . . . ?
Rh20 Rh21 Rh31 C81 -143.96(14) . . . . ?
Rh10 Rh21 Rh31 C81 160.47(14) . . . . ?
Rh40 Rh21 Rh31 C81 -89.42(14) . . . . ?
C61 Rh21 Rh31 C71 -106.5(3) . . . . ?
C21 Rh21 Rh31 C71 -12.0(3) . . . . ?
C111 Rh21 Rh31 C71 -7.2(3) . . . . ?
C110 Rh21 Rh31 C71 54.0(4) . . . . ?
C10 Rh21 Rh31 C71 157.1(3) . . . . ?
Rh20 Rh21 Rh31 C71 106.2(3) . . . . ?
Rh10 Rh21 Rh31 C71 50.6(3) . . . . ?
Rh40 Rh21 Rh31 C71 160.7(3) . . . . ?
C61 Rh21 Rh31 C21 -94.5(2) . . . . ?
C111 Rh21 Rh31 C21 4.7(2) . . . . ?
C110 Rh21 Rh31 C21 66.0(4) . . . . ?
C10 Rh21 Rh31 C21 169.04(18) . . . . ?
Rh20 Rh21 Rh31 C21 118.15(15) . . . . ?
Rh10 Rh21 Rh31 C21 62.57(15) . . . . ?
Rh40 Rh21 Rh31 C21 172.69(15) . . . . ?
C61 Rh21 Rh31 C30 102.94(18) . . . . ?
C21 Rh21 Rh31 C30 -162.55(19) . . . . ?
C111 Rh21 Rh31 C30 -157.8(2) . . . . ?
C110 Rh21 Rh31 C30 -96.6(4) . . . . ?
C10 Rh21 Rh31 C30 6.49(16) . . . . ?
Rh20 Rh21 Rh31 C30 -44.41(12) . . . . ?
Rh10 Rh21 Rh31 C30 -99.98(12) . . . . ?
Rh40 Rh21 Rh31 C30 10.13(12) . . . . ?
C61 Rh21 Rh31 Rh40 92.80(13) . . . . ?
C21 Rh21 Rh31 Rh40 -172.69(15) . . . . ?
C111 Rh21 Rh31 Rh40 -167.97(19) . . . . ?
C110 Rh21 Rh31 Rh40 -106.7(3) . . . . ?
C10 Rh21 Rh31 Rh40 -3.65(10) . . . . ?
Rh20 Rh21 Rh31 Rh40 -54.542(11) . . . . ?
Rh10 Rh21 Rh31 Rh40 -110.116(14) . . . . ?
C61 Rh21 Rh31 Rh10 -157.08(13) . . . . ?
C21 Rh21 Rh31 Rh10 -62.57(15) . . . . ?
C111 Rh21 Rh31 Rh10 -57.85(18) . . . . ?
C110 Rh21 Rh31 Rh10 3.4(3) . . . . ?
C10 Rh21 Rh31 Rh10 106.47(10) . . . . ?
Rh20 Rh21 Rh31 Rh10 55.574(11) . . . . ?
Rh40 Rh21 Rh31 Rh10 110.116(14) . . . . ?
C61 Rh21 Rh31 Rh30 147.42(13) . . . . ?
C21 Rh21 Rh31 Rh30 -118.08(15) . . . . ?
C111 Rh21 Rh31 Rh30 -113.36(18) . . . . ?
C110 Rh21 Rh31 Rh30 -52.1(3) . . . . ?
C10 Rh21 Rh31 Rh30 50.96(10) . . . . ?
Rh20 Rh21 Rh31 Rh30 0.070(12) . . . . ?
Rh10 Rh21 Rh31 Rh30 -55.504(12) . . . . ?
Rh40 Rh21 Rh31 Rh30 54.612(11) . . . . ?
C70 Rh30 Rh31 C81 -108.1(3) . . . . ?
C80 Rh30 Rh31 C81 8.8(3) . . . . ?
C30 Rh30 Rh31 C81 -18.5(3) . . . . ?
C20 Rh30 Rh31 C81 145.8(2) . . . . ?
Rh40 Rh30 Rh31 C81 44.6(2) . . . . ?
Rh20 Rh30 Rh31 C81 101.6(2) . . . . ?
Rh10 Rh30 Rh31 C81 157.9(2) . . . . ?
C70 Rh30 Rh31 C71 0.6(2) . . . . ?
C80 Rh30 Rh31 C71 117.5(3) . . . . ?
C30 Rh30 Rh31 C71 90.23(19) . . . . ?
C20 Rh30 Rh31 C71 -105.55(17) . . . . ?
Rh40 Rh30 Rh31 C71 153.26(14) . . . . ?
Rh20 Rh30 Rh31 C71 -149.67(14) . . . . ?
Rh10 Rh30 Rh31 C71 -93.40(14) . . . . ?
C70 Rh30 Rh31 C21 104.32(18) . . . . ?
C80 Rh30 Rh31 C21 -138.8(3) . . . . ?
C30 Rh30 Rh31 C21 -166.06(16) . . . . ?
C20 Rh30 Rh31 C21 -1.84(14) . . . . ?
Rh40 Rh30 Rh31 C21 -103.03(10) . . . . ?
Rh20 Rh30 Rh31 C21 -45.96(10) . . . . ?
Rh10 Rh30 Rh31 C21 10.30(10) . . . . ?
C70 Rh30 Rh31 C30 -89.62(19) . . . . ?
C80 Rh30 Rh31 C30 27.3(3) . . . . ?
C20 Rh30 Rh31 C30 164.22(16) . . . . ?
Rh40 Rh30 Rh31 C30 63.03(13) . . . . ?
Rh20 Rh30 Rh31 C30 120.10(13) . . . . ?
Rh10 Rh30 Rh31 C30 176.36(13) . . . . ?
C70 Rh30 Rh31 Rh40 -152.65(15) . . . . ?
C80 Rh30 Rh31 Rh40 -35.7(3) . . . . ?
C30 Rh30 Rh31 Rh40 -63.03(13) . . . . ?
C20 Rh30 Rh31 Rh40 101.19(9) . . . . ?
Rh20 Rh30 Rh31 Rh40 57.067(11) . . . . ?
Rh10 Rh30 Rh31 Rh40 113.334(12) . . . . ?
C70 Rh30 Rh31 Rh10 94.02(15) . . . . ?
C80 Rh30 Rh31 Rh10 -149.1(3) . . . . ?
C30 Rh30 Rh31 Rh10 -176.36(13) . . . . ?
C20 Rh30 Rh31 Rh10 -12.15(9) . . . . ?
Rh40 Rh30 Rh31 Rh10 -113.334(12) . . . . ?
Rh20 Rh30 Rh31 Rh10 -56.267(10) . . . . ?
C70 Rh30 Rh31 Rh21 150.22(15) . . . . ?
C80 Rh30 Rh31 Rh21 -92.9(3) . . . . ?
C30 Rh30 Rh31 Rh21 -120.17(13) . . . . ?
C20 Rh30 Rh31 Rh21 44.05(9) . . . . ?
Rh40 Rh30 Rh31 Rh21 -57.136(11) . . . . ?
Rh20 Rh30 Rh31 Rh21 -0.069(12) . . . . ?
Rh10 Rh30 Rh31 Rh21 56.198(11) . . . . ?
O90 C90 Rh40 C91 138(25) . . . . ?
O90 C90 Rh40 C10 43(25) . . . . ?
O90 C90 Rh40 C30 -120(25) . . . . ?
O90 C90 Rh40 Rh30 -70(25) . . . . ?
O90 C90 Rh40 Rh31 -108(25) . . . . ?
O90 C90 Rh40 Rh20 -10(25) . . . . ?
O90 C90 Rh40 Rh21 27(25) . . . . ?
O91 C91 Rh40 C90 -147(6) . . . . ?
O91 C91 Rh40 C10 -51(6) . . . . ?
O91 C91 Rh40 C30 115(6) . . . . ?
O91 C91 Rh40 Rh30 101(6) . . . . ?
O91 C91 Rh40 Rh31 61(6) . . . . ?
O91 C91 Rh40 Rh20 -36(6) . . . . ?
O91 C91 Rh40 Rh21 2(6) . . . . ?
O10 C10 Rh40 C90 54.8(5) . . . . ?
Rh20 C10 Rh40 C90 -94.18(15) . . . . ?
Rh21 C10 Rh40 C90 -168.89(14) . . . . ?
O10 C10 Rh40 C91 -41.9(5) . . . . ?
Rh20 C10 Rh40 C91 169.12(14) . . . . ?
Rh21 C10 Rh40 C91 94.41(15) . . . . ?
O10 C10 Rh40 C30 179.0(4) . . . . ?
Rh20 C10 Rh40 C30 30.0(5) . . . . ?
Rh21 C10 Rh40 C30 -44.7(5) . . . . ?
O10 C10 Rh40 Rh30 152.4(4) . . . . ?
Rh20 C10 Rh40 Rh30 3.47(13) . . . . ?
Rh21 C10 Rh40 Rh30 -71.24(11) . . . . ?
O10 C10 Rh40 Rh31 -140.8(4) . . . . ?
Rh20 C10 Rh40 Rh31 70.20(11) . . . . ?
Rh21 C10 Rh40 Rh31 -4.51(13) . . . . ?
O10 C10 Rh40 Rh20 149.0(5) . . . . ?
Rh21 C10 Rh40 Rh20 -74.71(9) . . . . ?
O10 C10 Rh40 Rh21 -136.3(5) . . . . ?
Rh20 C10 Rh40 Rh21 74.71(9) . . . . ?
O30 C30 Rh40 C90 -54.3(5) . . . . ?
Rh30 C30 Rh40 C90 91.37(15) . . . . ?
Rh31 C30 Rh40 C90 172.29(14) . . . . ?
O30 C30 Rh40 C91 43.3(5) . . . . ?
Rh30 C30 Rh40 C91 -171.01(14) . . . . ?
Rh31 C30 Rh40 C91 -90.10(15) . . . . ?
O30 C30 Rh40 C10 -178.3(4) . . . . ?
Rh30 C30 Rh40 C10 -32.6(5) . . . . ?
Rh31 C30 Rh40 C10 48.3(5) . . . . ?
O30 C30 Rh40 Rh30 -145.7(6) . . . . ?
Rh31 C30 Rh40 Rh30 80.91(11) . . . . ?
O30 C30 Rh40 Rh31 133.4(6) . . . . ?
Rh30 C30 Rh40 Rh31 -80.91(11) . . . . ?
O30 C30 Rh40 Rh20 -153.6(5) . . . . ?
Rh30 C30 Rh40 Rh20 -7.88(13) . . . . ?
Rh31 C30 Rh40 Rh20 73.03(11) . . . . ?
O30 C30 Rh40 Rh21 144.7(5) . . . . ?
Rh30 C30 Rh40 Rh21 -69.68(12) . . . . ?
Rh31 C30 Rh40 Rh21 11.23(13) . . . . ?
C70 Rh30 Rh40 C90 -103.7(3) . . . . ?
C80 Rh30 Rh40 C90 6.53(17) . . . . ?
C30 Rh30 Rh40 C90 -94.03(19) . . . . ?
C20 Rh30 Rh40 C90 101.04(16) . . . . ?
Rh20 Rh30 Rh40 C90 94.54(12) . . . . ?
Rh10 Rh30 Rh40 C90 149.38(12) . . . . ?
Rh31 Rh30 Rh40 C90 -158.59(12) . . . . ?
C70 Rh30 Rh40 C91 8.2(4) . . . . ?
C80 Rh30 Rh40 C91 118.4(3) . . . . ?
C30 Rh30 Rh40 C91 17.8(3) . . . . ?
C20 Rh30 Rh40 C91 -147.1(3) . . . . ?
Rh20 Rh30 Rh40 C91 -153.6(2) . . . . ?
Rh10 Rh30 Rh40 C91 -98.8(2) . . . . ?
Rh31 Rh30 Rh40 C91 -46.7(2) . . . . ?
C70 Rh30 Rh40 C10 158.6(3) . . . . ?
C80 Rh30 Rh40 C10 -91.17(17) . . . . ?
C30 Rh30 Rh40 C10 168.28(19) . . . . ?
C20 Rh30 Rh40 C10 3.34(16) . . . . ?
Rh20 Rh30 Rh40 C10 -3.16(12) . . . . ?
Rh10 Rh30 Rh40 C10 51.69(12) . . . . ?
Rh31 Rh30 Rh40 C10 103.72(12) . . . . ?
C70 Rh30 Rh40 C30 -9.6(3) . . . . ?
C80 Rh30 Rh40 C30 100.56(19) . . . . ?
C20 Rh30 Rh40 C30 -164.94(18) . . . . ?
Rh20 Rh30 Rh40 C30 -171.43(15) . . . . ?
Rh10 Rh30 Rh40 C30 -116.59(15) . . . . ?
Rh31 Rh30 Rh40 C30 -64.56(15) . . . . ?
C70 Rh30 Rh40 Rh31 54.9(3) . . . . ?
C80 Rh30 Rh40 Rh31 165.12(12) . . . . ?
C30 Rh30 Rh40 Rh31 64.56(14) . . . . ?
C20 Rh30 Rh40 Rh31 -100.37(11) . . . . ?
Rh20 Rh30 Rh40 Rh31 -106.872(13) . . . . ?
Rh10 Rh30 Rh40 Rh31 -52.029(12) . . . . ?
C70 Rh30 Rh40 Rh20 161.8(3) . . . . ?
C80 Rh30 Rh40 Rh20 -88.01(12) . . . . ?
C30 Rh30 Rh40 Rh20 171.43(15) . . . . ?
C20 Rh30 Rh40 Rh20 6.50(11) . . . . ?
Rh10 Rh30 Rh40 Rh20 54.844(12) . . . . ?
Rh31 Rh30 Rh40 Rh20 106.872(13) . . . . ?
C70 Rh30 Rh40 Rh21 109.8(3) . . . . ?
C80 Rh30 Rh40 Rh21 -140.06(12) . . . . ?
C30 Rh30 Rh40 Rh21 119.38(15) . . . . ?
C20 Rh30 Rh40 Rh21 -45.55(11) . . . . ?
Rh20 Rh30 Rh40 Rh21 -52.050(11) . . . . ?
Rh10 Rh30 Rh40 Rh21 2.794(13) . . . . ?
Rh31 Rh30 Rh40 Rh21 54.822(11) . . . . ?
C81 Rh31 Rh40 C90 -110.5(3) . . . . ?
C71 Rh31 Rh40 C90 -9.0(4) . . . . ?
C21 Rh31 Rh40 C90 146.9(3) . . . . ?
C30 Rh31 Rh40 C90 -15.0(3) . . . . ?
Rh10 Rh31 Rh40 C90 97.6(2) . . . . ?
Rh21 Rh31 Rh40 C90 152.9(2) . . . . ?
Rh30 Rh31 Rh40 C90 44.8(2) . . . . ?
C81 Rh31 Rh40 C91 3.18(18) . . . . ?
C71 Rh31 Rh40 C91 104.7(3) . . . . ?
C21 Rh31 Rh40 C91 -99.47(17) . . . . ?
C30 Rh31 Rh40 C91 98.65(19) . . . . ?
Rh10 Rh31 Rh40 C91 -148.73(13) . . . . ?
Rh21 Rh31 Rh40 C91 -93.50(13) . . . . ?
Rh30 Rh31 Rh40 C91 158.46(13) . . . . ?
C81 Rh31 Rh40 C10 100.85(18) . . . . ?
C71 Rh31 Rh40 C10 -157.7(3) . . . . ?
C21 Rh31 Rh40 C10 -1.80(17) . . . . ?
C30 Rh31 Rh40 C10 -163.67(19) . . . . ?
Rh10 Rh31 Rh40 C10 -51.06(12) . . . . ?
Rh21 Rh31 Rh40 C10 4.17(12) . . . . ?
Rh30 Rh31 Rh40 C10 -103.87(12) . . . . ?
C81 Rh31 Rh40 C30 -95.5(2) . . . . ?
C71 Rh31 Rh40 C30 6.0(3) . . . . ?
C21 Rh31 Rh40 C30 161.88(19) . . . . ?
Rh10 Rh31 Rh40 C30 112.62(15) . . . . ?
Rh21 Rh31 Rh40 C30 167.84(15) . . . . ?
Rh30 Rh31 Rh40 C30 59.80(15) . . . . ?
C81 Rh31 Rh40 Rh30 -155.28(14) . . . . ?
C71 Rh31 Rh40 Rh30 -53.8(3) . . . . ?
C21 Rh31 Rh40 Rh30 102.07(12) . . . . ?
C30 Rh31 Rh40 Rh30 -59.80(15) . . . . ?
Rh10 Rh31 Rh40 Rh30 52.812(11) . . . . ?
Rh21 Rh31 Rh40 Rh30 108.039(13) . . . . ?
C81 Rh31 Rh40 Rh20 148.69(14) . . . . ?
C71 Rh31 Rh40 Rh20 -109.8(3) . . . . ?
C21 Rh31 Rh40 Rh20 46.04(12) . . . . ?
C30 Rh31 Rh40 Rh20 -115.84(15) . . . . ?
Rh10 Rh31 Rh40 Rh20 -3.220(12) . . . . ?
Rh21 Rh31 Rh40 Rh20 52.007(11) . . . . ?
Rh30 Rh31 Rh40 Rh20 -56.032(11) . . . . ?
C81 Rh31 Rh40 Rh21 96.68(14) . . . . ?
C71 Rh31 Rh40 Rh21 -161.8(3) . . . . ?
C21 Rh31 Rh40 Rh21 -5.97(12) . . . . ?
C30 Rh31 Rh40 Rh21 -167.84(15) . . . . ?
Rh10 Rh31 Rh40 Rh21 -55.227(11) . . . . ?
Rh30 Rh31 Rh40 Rh21 -108.039(13) . . . . ?
C60 Rh20 Rh40 C90 3.63(16) . . . . ?
C20 Rh20 Rh40 C90 -99.72(16) . . . . ?
C10 Rh20 Rh40 C90 91.52(18) . . . . ?
P Rh20 Rh40 C90 116.83(12) . . . . ?
Rh21 Rh20 Rh40 C90 157.15(11) . . . . ?
Rh30 Rh20 Rh40 C90 -92.19(11) . . . . ?
Rh10 Rh20 Rh40 C90 -146.19(11) . . . . ?
C60 Rh20 Rh40 C91 -107.1(2) . . . . ?
C20 Rh20 Rh40 C91 149.5(2) . . . . ?
C10 Rh20 Rh40 C91 -19.2(3) . . . . ?
P Rh20 Rh40 C91 6.1(2) . . . . ?
Rh21 Rh20 Rh40 C91 46.4(2) . . . . ?
Rh30 Rh20 Rh40 C91 157.0(2) . . . . ?
Rh10 Rh20 Rh40 C91 103.0(2) . . . . ?
C60 Rh20 Rh40 C10 -87.90(18) . . . . ?
C20 Rh20 Rh40 C10 168.76(18) . . . . ?
P Rh20 Rh40 C10 25.31(14) . . . . ?
Rh21 Rh20 Rh40 C10 65.63(13) . . . . ?
Rh30 Rh20 Rh40 C10 176.28(14) . . . . ?
Rh10 Rh20 Rh40 C10 122.28(13) . . . . ?
C60 Rh20 Rh40 C30 102.81(17) . . . . ?
C20 Rh20 Rh40 C30 -0.54(17) . . . . ?
C10 Rh20 Rh40 C30 -169.30(18) . . . . ?
P Rh20 Rh40 C30 -143.99(13) . . . . ?
Rh21 Rh20 Rh40 C30 -103.67(12) . . . . ?
Rh30 Rh20 Rh40 C30 6.99(12) . . . . ?
Rh10 Rh20 Rh40 C30 -47.01(12) . . . . ?
C60 Rh20 Rh40 Rh30 95.82(11) . . . . ?
C20 Rh20 Rh40 Rh30 -7.53(12) . . . . ?
C10 Rh20 Rh40 Rh30 -176.28(14) . . . . ?
P Rh20 Rh40 Rh30 -150.97(4) . . . . ?
Rh21 Rh20 Rh40 Rh30 -110.655(13) . . . . ?
Rh10 Rh20 Rh40 Rh30 -53.997(11) . . . . ?
C60 Rh20 Rh40 Rh31 152.97(11) . . . . ?
C20 Rh20 Rh40 Rh31 49.62(12) . . . . ?
C10 Rh20 Rh40 Rh31 -119.13(13) . . . . ?
P Rh20 Rh40 Rh31 -93.82(4) . . . . ?
Rh21 Rh20 Rh40 Rh31 -53.504(11) . . . . ?
Rh30 Rh20 Rh40 Rh31 57.150(11) . . . . ?
Rh10 Rh20 Rh40 Rh31 3.153(12) . . . . ?
C60 Rh20 Rh40 Rh21 -153.52(11) . . . . ?
C20 Rh20 Rh40 Rh21 103.13(12) . . . . ?
C10 Rh20 Rh40 Rh21 -65.63(13) . . . . ?
P Rh20 Rh40 Rh21 -40.32(3) . . . . ?
Rh30 Rh20 Rh40 Rh21 110.655(13) . . . . ?
Rh10 Rh20 Rh40 Rh21 56.657(11) . . . . ?
C61 Rh21 Rh40 C90 109.8(2) . . . . ?
C21 Rh21 Rh40 C90 -148.8(2) . . . . ?
C111 Rh21 Rh40 C90 0.4(4) . . . . ?
C110 Rh21 Rh40 C90 4.7(2) . . . . ?
C10 Rh21 Rh40 C90 20.3(2) . . . . ?
Rh20 Rh21 Rh40 C90 -44.1(2) . . . . ?
Rh31 Rh21 Rh40 C90 -154.9(2) . . . . ?
Rh10 Rh21 Rh40 C90 -101.1(2) . . . . ?
C61 Rh21 Rh40 C91 -1.53(19) . . . . ?
C21 Rh21 Rh40 C91 99.92(18) . . . . ?
C111 Rh21 Rh40 C91 -110.9(4) . . . . ?
C110 Rh21 Rh40 C91 -106.59(17) . . . . ?
C10 Rh21 Rh40 C91 -91.04(18) . . . . ?
Rh20 Rh21 Rh40 C91 -155.41(13) . . . . ?
Rh31 Rh21 Rh40 C91 93.83(13) . . . . ?
Rh10 Rh21 Rh40 C91 147.63(13) . . . . ?
C61 Rh21 Rh40 C10 89.51(19) . . . . ?
C21 Rh21 Rh40 C10 -169.03(18) . . . . ?
C111 Rh21 Rh40 C10 -19.8(4) . . . . ?
C110 Rh21 Rh40 C10 -15.55(18) . . . . ?
Rh20 Rh21 Rh40 C10 -64.37(14) . . . . ?
Rh31 Rh21 Rh40 C10 -175.13(14) . . . . ?
Rh10 Rh21 Rh40 C10 -121.33(14) . . . . ?
C61 Rh21 Rh40 C30 -105.84(19) . . . . ?
C21 Rh21 Rh40 C30 -4.38(18) . . . . ?
C111 Rh21 Rh40 C30 144.8(4) . . . . ?
C110 Rh21 Rh40 C30 149.10(18) . . . . ?
C10 Rh21 Rh40 C30 164.65(19) . . . . ?
Rh20 Rh21 Rh40 C30 100.28(13) . . . . ?
Rh31 Rh21 Rh40 C30 -10.48(13) . . . . ?
Rh10 Rh21 Rh40 C30 43.32(13) . . . . ?
C61 Rh21 Rh40 Rh30 -151.93(14) . . . . ?
C21 Rh21 Rh40 Rh30 -50.48(12) . . . . ?
C111 Rh21 Rh40 Rh30 98.7(4) . . . . ?
C110 Rh21 Rh40 Rh30 103.01(12) . . . . ?
C10 Rh21 Rh40 Rh30 118.55(14) . . . . ?
Rh20 Rh21 Rh40 Rh30 54.181(11) . . . . ?
Rh31 Rh21 Rh40 Rh30 -56.579(12) . . . . ?
Rh10 Rh21 Rh40 Rh30 -2.774(13) . . . . ?
C61 Rh21 Rh40 Rh31 -95.36(14) . . . . ?
C21 Rh21 Rh40 Rh31 6.10(12) . . . . ?
C111 Rh21 Rh40 Rh31 155.3(4) . . . . ?
C110 Rh21 Rh40 Rh31 159.58(12) . . . . ?
C10 Rh21 Rh40 Rh31 175.13(14) . . . . ?
Rh20 Rh21 Rh40 Rh31 110.760(13) . . . . ?
Rh10 Rh21 Rh40 Rh31 53.805(12) . . . . ?
C61 Rh21 Rh40 Rh20 153.88(14) . . . . ?
C21 Rh21 Rh40 Rh20 -104.66(12) . . . . ?
C111 Rh21 Rh40 Rh20 44.5(4) . . . . ?
C110 Rh21 Rh40 Rh20 48.82(12) . . . . ?
C10 Rh21 Rh40 Rh20 64.37(14) . . . . ?
Rh31 Rh21 Rh40 Rh20 -110.760(13) . . . . ?
Rh10 Rh21 Rh40 Rh20 -56.954(11) . . . . ?
